data_7021265
loop_
_publ_author_name
'Stephenson, Andrew'
'Sykes, Daniel'
'Ward, Michael D.'

_publ_section_title
;
 Cu12 and Cd16 coordination cages and their Cu3 and Cd3 subcomponents, and
 the role of inter-ligand \p-stacking in stabilising cage complexes.
;
_journal_issue 19
_journal_name_full 'Dalton transactions (Cambridge, England : 2003)'
_journal_page_first 6756
_journal_page_last 6767
_journal_paper_doi 10.1039/c3dt50161b
_journal_volume 42
_journal_year 2013
_chemical_formula_sum 'C184 H156 B12 Cu6 F48 N44'
_chemical_formula_weight 4406.49
_chemical_name_systematic
;
?
;
_space_group_IT_number 9
_symmetry_cell_setting monoclinic
_symmetry_space_group_name_Hall 'C -2yc'
_symmetry_space_group_name_H-M 'C 1 c 1'
_atom_sites_solution_hydrogens geom
_atom_sites_solution_primary direct
_atom_sites_solution_secondary difmap
_audit_creation_method SHELXL-97
_cell_angle_alpha 90.00
_cell_angle_beta 94.534(2)
_cell_angle_gamma 90.00
_cell_formula_units_Z 4
_cell_length_a 33.9274(10)
_cell_length_b 19.5014(5)
_cell_length_c 33.3186(10)
_cell_measurement_reflns_used 7149
_cell_measurement_temperature 100(2)
_cell_measurement_theta_max 16.36
_cell_measurement_theta_min 2.18
_cell_volume 21975.7(11)
_computing_cell_refinement 'Bruker SAINT'
_computing_data_collection 'Bruker APEX2'
_computing_data_reduction 'Bruker SAINT'
_computing_molecular_graphics 'Bruker SHELXTL'
_computing_publication_material 'Bruker SHELXTL'
_computing_structure_refinement 'SHELXL-97 (Sheldrick, 2008)'
_computing_structure_solution 'SHELXS-97 (Sheldrick, 2008)'
_diffrn_ambient_temperature 100(2)
_diffrn_measured_fraction_theta_full 0.999
_diffrn_measured_fraction_theta_max 0.999
_diffrn_measurement_device_type 'Bruker APEX-II CCD'
_diffrn_measurement_method '\f and \w scans'
_diffrn_radiation_monochromator graphite
_diffrn_radiation_source 'sealed tube'
_diffrn_radiation_type MoK\a
_diffrn_radiation_wavelength 0.71073
_diffrn_reflns_av_R_equivalents 0.1003
_diffrn_reflns_av_sigmaI/netI 0.1319
_diffrn_reflns_limit_h_max 36
_diffrn_reflns_limit_h_min -36
_diffrn_reflns_limit_k_max 20
_diffrn_reflns_limit_k_min -20
_diffrn_reflns_limit_l_max 35
_diffrn_reflns_limit_l_min -35
_diffrn_reflns_number 92343
_diffrn_reflns_theta_full 22.50
_diffrn_reflns_theta_max 22.50
_diffrn_reflns_theta_min 2.16
_exptl_absorpt_coefficient_mu 0.668
_exptl_absorpt_correction_T_max 0.878
_exptl_absorpt_correction_T_min 0.850
_exptl_absorpt_correction_type multi-scan
_exptl_absorpt_process_details sadabs
_exptl_crystal_colour green
_exptl_crystal_density_diffrn 1.332
_exptl_crystal_density_method 'not measured'
_exptl_crystal_description block
_exptl_crystal_F_000 8936
_exptl_crystal_size_max 0.36
_exptl_crystal_size_mid 0.20
_exptl_crystal_size_min 0.20
_refine_diff_density_max 1.005
_refine_diff_density_min -0.663
_refine_diff_density_rms 0.102
_refine_ls_abs_structure_details 'Flack H D (1983), Acta Cryst. A39, 876-881'
_refine_ls_abs_structure_Flack 0.624(18)
_refine_ls_extinction_method none
_refine_ls_goodness_of_fit_ref 1.010
_refine_ls_hydrogen_treatment constr
_refine_ls_matrix_type full
_refine_ls_number_parameters 1800
_refine_ls_number_reflns 27760
_refine_ls_number_restraints 1618
_refine_ls_restrained_S_all 0.997
_refine_ls_R_factor_all 0.1444
_refine_ls_R_factor_gt 0.0963
_refine_ls_shift/su_max 0.001
_refine_ls_shift/su_mean 0.000
_refine_ls_structure_factor_coef Fsqd
_refine_ls_weighting_details 'calc w=1/[\s^2^(Fo^2^)+(0.1632P)^2^+0.0000P] where P=(Fo^2^+2Fc^2^)/3'
_refine_ls_weighting_scheme calc
_refine_ls_wR_factor_gt 0.2433
_refine_ls_wR_factor_ref 0.2680
_reflns_number_gt 16668
_reflns_number_total 27760
_reflns_threshold_expression >2sigma(I)
_cod_data_source_file c3dt50161b.txt
_cod_data_source_block imw1520cc
_cod_depositor_comments
;
The following automatic conversions were performed:

'_symmetry_cell_setting' value 'Monoclinic' changed to 'monoclinic'
according to /home/saulius/struct/CIF-dictionaries/cif_core.dic
dictionary named 'cif_core.dic' version 2.4.2 from 2011-04-26.

Automatic conversion script
Id: cif_fix_values 1891 2012-01-12 08:04:46Z andrius 
;
_cod_original_sg_symbol_H-M 'Cc '
_cod_database_code 7021265

loop_
_symmetry_equiv_pos_as_xyz
'x, y, z'
'x, -y, z+1/2'
'x+1/2, y+1/2, z'
'x+1/2, -y+1/2, z+1/2'

loop_
_atom_site_label
_atom_site_type_symbol
_atom_site_fract_x
_atom_site_fract_y
_atom_site_fract_z
_atom_site_U_iso_or_equiv
_atom_site_adp_type
_atom_site_occupancy
_atom_site_symmetry_multiplicity
_atom_site_calc_flag
_atom_site_refinement_flags
Cu1 Cu 0.39912(9) 0.35063(9) 0.95953(9) 0.0582(5) Uani 1 1 d .
Cu2 Cu 0.67683(9) 0.23364(8) 0.99341(9) 0.0585(5) Uani 1 1 d .
Cu3 Cu 0.59909(9) 0.70444(7) 0.98746(9) 0.0435(4) Uani 1 1 d .
Cu4 Cu 0.59192(9) 1.14497(8) 0.78164(9) 0.0524(4) Uani 1 1 d .
Cu5 Cu 0.68035(9) 0.66274(7) 0.76013(9) 0.0457(4) Uani 1 1 d .
Cu6 Cu 0.86404(9) 1.03282(7) 0.75717(9) 0.0359(3) Uani 1 1 d .
N111 N 0.3843(2) 0.4456(3) 0.9422(2) 0.0555(10) Uani 1 1 d GU
C112 C 0.4074(2) 0.4735(4) 0.9137(2) 0.0552(9) Uani 1 1 d GU
C113 C 0.3993(2) 0.5389(4) 0.8986(2) 0.0554(10) Uani 1 1 d GU
H113 H 0.4148 0.5575 0.8795 0.066 Uiso 1 1 calc R
C114 C 0.3680(2) 0.5763(3) 0.9119(3) 0.0557(10) Uani 1 1 d GU
H114 H 0.3626 0.6200 0.9018 0.067 Uiso 1 1 calc R
C115 C 0.3449(2) 0.5484(4) 0.9404(3) 0.0559(11) Uani 1 1 d GU
H115 H 0.3239 0.5734 0.9493 0.067 Uiso 1 1 calc R
C116 C 0.3530(2) 0.4830(4) 0.9555(2) 0.0558(10) Uani 1 1 d GU
H116 H 0.3375 0.4644 0.9745 0.067 Uiso 1 1 calc R
N121 N 0.4671(2) 0.3280(3) 0.8968(2) 0.0547(8) Uani 1 1 d GU
N122 N 0.4370(2) 0.3632(4) 0.9157(2) 0.0546(9) Uani 1 1 d GU
C123 C 0.4361(2) 0.4321(4) 0.9018(3) 0.0548(9) Uani 1 1 d GU
C124 C 0.4657(3) 0.4394(3) 0.8742(3) 0.0548(9) Uani 1 1 d GU
H124 H 0.4715 0.4793 0.8606 0.066 Uiso 1 1 calc R
C125 C 0.4848(2) 0.3751(4) 0.8711(2) 0.0549(9) Uani 1 1 d GU
H125 H 0.5054 0.3655 0.8551 0.066 Uiso 1 1 calc R
C126 C 0.4745(4) 0.2594(6) 0.9000(4) 0.0549(8) Uani 1 1 d U
H12A H 0.4858 0.2441 0.8757 0.066 Uiso 1 1 calc R
H12B H 0.4496 0.2356 0.9016 0.066 Uiso 1 1 calc R
N131 N 0.7096(2) 0.3032(4) 1.0257(2) 0.0553(10) Uani 1 1 d GU
C132 C 0.69318(18) 0.3341(4) 1.0581(2) 0.0550(9) Uani 1 1 d GU
C133 C 0.7156(2) 0.3794(4) 1.0827(2) 0.0555(10) Uani 1 1 d GU
H133 H 0.7046 0.4000 1.1044 0.067 Uiso 1 1 calc R
C134 C 0.7543(2) 0.3939(4) 1.0749(2) 0.0558(10) Uani 1 1 d GU
H134 H 0.7693 0.4242 1.0914 0.067 Uiso 1 1 calc R
C135 C 0.77074(19) 0.3630(4) 1.0425(2) 0.0559(10) Uani 1 1 d GU
H135 H 0.7967 0.3727 1.0373 0.067 Uiso 1 1 calc R
C136 C 0.7484(2) 0.3177(4) 1.0179(2) 0.0557(10) Uani 1 1 d GU
H136 H 0.7593 0.2970 0.9962 0.067 Uiso 1 1 calc R
N141 N 0.6037(2) 0.2369(4) 1.0560(2) 0.0539(8) Uani 1 1 d GU
N142 N 0.6400(2) 0.2562(4) 1.0409(2) 0.0539(9) Uani 1 1 d GU
C143 C 0.6561(2) 0.3115(4) 1.0646(3) 0.0543(9) Uani 1 1 d GU
C144 C 0.6296(3) 0.3265(4) 1.0944(2) 0.0541(9) Uani 1 1 d GU
H144 H 0.6329 0.3605 1.1139 0.065 Uiso 1 1 calc R
C145 C 0.5972(2) 0.2804(4) 1.0891(2) 0.0541(9) Uani 1 1 d GU
H145 H 0.5756 0.2789 1.1045 0.065 Uiso 1 1 calc R
C146 C 0.5799(4) 0.1817(7) 1.0405(4) 0.0542(8) Uani 1 1 d U
H14A H 0.5647 0.1639 1.0616 0.065 Uiso 1 1 calc R
H14B H 0.5969 0.1452 1.0323 0.065 Uiso 1 1 calc R
C151 C 0.5028(2) 0.2387(3) 0.9367(2) 0.0550(8) Uani 1 1 d GU
C152 C 0.5233(2) 0.2893(2) 0.9592(2) 0.0547(8) Uani 1 1 d GU
H152 H 0.5207 0.3350 0.9515 0.066 Uiso 1 1 calc R
C153 C 0.5477(2) 0.2714(3) 0.9930(2) 0.0548(8) Uani 1 1 d GU
H153 H 0.5614 0.3053 1.0080 0.066 Uiso 1 1 calc R
C154 C 0.5516(2) 0.2031(3) 1.00447(19) 0.0548(8) Uani 1 1 d GU
C155 C 0.53108(16) 0.1525(2) 0.98205(16) 0.0554(8) Uani 1 1 d GU
C156 C 0.50668(16) 0.1703(2) 0.94818(16) 0.0555(8) Uani 1 1 d GU
C161 C 0.4862(2) 0.1198(3) 0.92576(19) 0.0561(9) Uani 1 1 d GU
H161 H 0.4698 0.1317 0.9031 0.067 Uiso 1 1 calc R
C162 C 0.4901(2) 0.0514(3) 0.9372(2) 0.0565(9) Uani 1 1 d GU
H162 H 0.4763 0.0176 0.9222 0.068 Uiso 1 1 calc R
C163 C 0.5145(2) 0.0336(2) 0.9711(2) 0.0565(9) Uani 1 1 d GU
H163 H 0.5171 -0.0121 0.9787 0.068 Uiso 1 1 calc R
C164 C 0.5350(2) 0.0842(3) 0.9935(2) 0.0560(9) Uani 1 1 d GU
H164 H 0.5513 0.0723 1.0162 0.067 Uiso 1 1 calc R
N211 N 0.6444(2) 0.1654(4) 0.9637(2) 0.0598(10) Uani 1 1 d GU
C212 C 0.6191(3) 0.1886(3) 0.9316(3) 0.0595(9) Uani 1 1 d GU
C213 C 0.5939(2) 0.1429(4) 0.9104(2) 0.0596(10) Uani 1 1 d GU
H213 H 0.5770 0.1584 0.8890 0.071 Uiso 1 1 calc R
C214 C 0.5938(2) 0.0741(4) 0.9212(2) 0.0599(11) Uani 1 1 d GU
H214 H 0.5769 0.0435 0.9070 0.072 Uiso 1 1 calc R
C215 C 0.6191(3) 0.0509(3) 0.9533(3) 0.0602(11) Uani 1 1 d GU
H215 H 0.6190 0.0048 0.9605 0.072 Uiso 1 1 calc R
C216 C 0.6443(2) 0.0966(4) 0.9745(2) 0.0602(11) Uani 1 1 d GU
H216 H 0.6612 0.0811 0.9959 0.072 Uiso 1 1 calc R
N221 N 0.6589(2) 0.3543(3) 0.9251(2) 0.0594(9) Uani 1 1 d GU
N222 N 0.6561(2) 0.2883(4) 0.9426(2) 0.0590(9) Uani 1 1 d GU
C223 C 0.6235(3) 0.2538(3) 0.9224(3) 0.0591(9) Uani 1 1 d GU
C224 C 0.6061(2) 0.2985(4) 0.8924(3) 0.0592(9) Uani 1 1 d GU
H224 H 0.5842 0.2888 0.8747 0.071 Uiso 1 1 calc R
C225 C 0.6280(3) 0.3606(4) 0.8940(2) 0.0593(9) Uani 1 1 d GU
H225 H 0.6229 0.3987 0.8777 0.071 Uiso 1 1 calc R
C226 C 0.6882(4) 0.3992(7) 0.9372(4) 0.0603(9) Uani 1 1 d U
H22A H 0.6946 0.4258 0.9140 0.072 Uiso 1 1 calc R
H22B H 0.7115 0.3731 0.9463 0.072 Uiso 1 1 calc R
N231 N 0.5440(2) 0.7326(4) 1.0009(3) 0.0635(10) Uani 1 1 d GU
C232 C 0.5284(3) 0.6998(4) 1.0332(3) 0.0636(10) Uani 1 1 d GU
C233 C 0.4932(3) 0.7226(4) 1.0470(2) 0.0640(11) Uani 1 1 d GU
H233 H 0.4827 0.7007 1.0686 0.077 Uiso 1 1 calc R
C234 C 0.4735(2) 0.7782(4) 1.0287(3) 0.0643(11) Uani 1 1 d GU
H234 H 0.4498 0.7935 1.0380 0.077 Uiso 1 1 calc R
C235 C 0.4890(3) 0.8110(4) 0.9964(3) 0.0641(11) Uani 1 1 d GU
H235 H 0.4759 0.8482 0.9841 0.077 Uiso 1 1 calc R
C236 C 0.5243(3) 0.7882(4) 0.9826(2) 0.0638(11) Uani 1 1 d GU
H236 H 0.5347 0.8101 0.9610 0.077 Uiso 1 1 calc R
N241 N 0.6076(2) 0.5911(4) 1.0683(3) 0.0634(9) Uani 1 1 d GU
N242 N 0.5903(3) 0.6415(4) 1.0416(2) 0.0633(9) Uani 1 1 d GU
C243 C 0.5502(2) 0.6495(4) 1.0500(3) 0.0635(9) Uani 1 1 d GU
C244 C 0.5427(2) 0.6041(5) 1.0819(3) 0.0638(10) Uani 1 1 d GU
H244 H 0.5187 0.5989 1.0933 0.077 Uiso 1 1 calc R
C245 C 0.5782(3) 0.5680(4) 1.0931(2) 0.0637(10) Uani 1 1 d GU
H245 H 0.5816 0.5350 1.1133 0.076 Uiso 1 1 calc R
C246 C 0.6489(4) 0.5784(7) 1.0692(4) 0.0630(9) Uani 1 1 d U
H24A H 0.6578 0.5585 1.0951 0.076 Uiso 1 1 calc R
H24B H 0.6626 0.6217 1.0668 0.076 Uiso 1 1 calc R
C251 C 0.6788(2) 0.4490(3) 0.9707(2) 0.0613(8) Uani 1 1 d GU
C252 C 0.64038(19) 0.4504(4) 0.9823(2) 0.0617(9) Uani 1 1 d GU
H252 H 0.6208 0.4243 0.9684 0.074 Uiso 1 1 calc R
C253 C 0.63119(17) 0.4907(4) 1.0147(2) 0.0621(9) Uani 1 1 d GU
H253 H 0.6055 0.4917 1.0224 0.075 Uiso 1 1 calc R
C254 C 0.66045(19) 0.5297(4) 1.0354(2) 0.0626(8) Uani 1 1 d GU
C255 C 0.69890(17) 0.5283(3) 1.02380(17) 0.0628(8) Uani 1 1 d GU
C256 C 0.70810(17) 0.4879(2) 0.99144(17) 0.0623(8) Uani 1 1 d GU
C261 C 0.74655(19) 0.4865(4) 0.9798(2) 0.0631(9) Uani 1 1 d GU
H261 H 0.7527 0.4595 0.9582 0.076 Uiso 1 1 calc R
C262 C 0.77581(17) 0.5254(4) 1.0006(2) 0.0635(10) Uani 1 1 d GU
H262 H 0.8015 0.5245 0.9928 0.076 Uiso 1 1 calc R
C263 C 0.76662(19) 0.5658(4) 1.0329(2) 0.0637(10) Uani 1 1 d GU
H263 H 0.7862 0.5919 1.0468 0.076 Uiso 1 1 calc R
C264 C 0.7282(2) 0.5672(3) 1.0445(2) 0.0634(9) Uani 1 1 d GU
H264 H 0.7220 0.5942 1.0662 0.076 Uiso 1 1 calc R
N311 N 0.4147(2) 0.2580(4) 0.9795(3) 0.0680(11) Uani 1 1 d GU
C312 C 0.4389(3) 0.2534(4) 1.0151(3) 0.0676(10) Uani 1 1 d GU
C313 C 0.4487(2) 0.1896(5) 1.0315(2) 0.0685(11) Uani 1 1 d GU
H313 H 0.4649 0.1865 1.0553 0.082 Uiso 1 1 calc R
C314 C 0.4343(3) 0.1303(4) 1.0123(3) 0.0691(11) Uani 1 1 d GU
H314 H 0.4409 0.0876 1.0233 0.083 Uiso 1 1 calc R
C315 C 0.4101(3) 0.1349(4) 0.9768(3) 0.0691(11) Uani 1 1 d GU
H315 H 0.4005 0.0952 0.9640 0.083 Uiso 1 1 calc R
C316 C 0.4003(2) 0.1988(5) 0.9604(2) 0.0687(11) Uani 1 1 d GU
H316 H 0.3842 0.2018 0.9366 0.082 Uiso 1 1 calc R
N321 N 0.4461(2) 0.4290(4) 1.0439(3) 0.0649(9) Uani 1 1 d GU
N322 N 0.4315(2) 0.3744(5) 1.0187(2) 0.0656(9) Uani 1 1 d GU
C323 C 0.4507(3) 0.3132(4) 1.0325(3) 0.0663(9) Uani 1 1 d GU
C324 C 0.4771(3) 0.3299(4) 1.0663(3) 0.0659(10) Uani 1 1 d GU
H324 H 0.4935 0.2993 1.0812 0.079 Uiso 1 1 calc R
C325 C 0.4743(3) 0.4015(5) 1.0733(2) 0.0655(10) Uani 1 1 d GU
H325 H 0.4884 0.4260 1.0936 0.079 Uiso 1 1 calc R
C326 C 0.4337(4) 0.4948(7) 1.0369(4) 0.0633(9) Uani 1 1 d U
H32A H 0.4350 0.5185 1.0626 0.076 Uiso 1 1 calc R
H32B H 0.4061 0.4934 1.0269 0.076 Uiso 1 1 calc R
N331 N 0.65390(17) 0.6810(4) 0.9731(2) 0.0515(10) Uani 1 1 d GU
C332 C 0.65535(18) 0.6389(4) 0.9396(2) 0.0518(9) Uani 1 1 d GU
C333 C 0.6915(2) 0.6236(4) 0.9248(2) 0.0519(10) Uani 1 1 d GU
H333 H 0.6925 0.5954 0.9024 0.062 Uiso 1 1 calc R
C334 C 0.72620(17) 0.6504(4) 0.9435(2) 0.0521(10) Uani 1 1 d GU
H334 H 0.7504 0.6402 0.9336 0.062 Uiso 1 1 calc R
C335 C 0.72475(17) 0.6926(4) 0.9770(2) 0.0520(10) Uani 1 1 d GU
H335 H 0.7480 0.7105 0.9895 0.062 Uiso 1 1 calc R
C336 C 0.6886(2) 0.7079(4) 0.9918(2) 0.0518(10) Uani 1 1 d GU
H336 H 0.6876 0.7361 1.0142 0.062 Uiso 1 1 calc R
N341 N 0.55288(17) 0.6241(4) 0.9132(2) 0.0540(8) Uani 1 1 d GU
N342 N 0.5863(2) 0.6482(4) 0.9375(2) 0.0529(9) Uani 1 1 d GU
C343 C 0.62062(17) 0.6187(5) 0.9228(3) 0.0524(8) Uani 1 1 d GU
C344 C 0.6084(2) 0.5765(4) 0.8894(3) 0.0527(9) Uani 1 1 d GU
H344 H 0.6249 0.5510 0.8740 0.063 Uiso 1 1 calc R
C345 C 0.5665(2) 0.5798(4) 0.8834(2) 0.0533(9) Uani 1 1 d GU
H345 H 0.5508 0.5570 0.8635 0.064 Uiso 1 1 calc R
C346 C 0.5153(4) 0.6454(7) 0.9172(4) 0.0561(8) Uani 1 1 d U
H34A H 0.5004 0.6412 0.8913 0.067 Uiso 1 1 calc R
H34B H 0.5161 0.6937 0.9242 0.067 Uiso 1 1 calc R
C351 C 0.4556(2) 0.5375(3) 1.0080(2) 0.0616(8) Uani 1 1 d GU
C352 C 0.4903(2) 0.5115(3) 0.9942(2) 0.0605(9) Uani 1 1 d GU
H352 H 0.5010 0.4708 1.0048 0.073 Uiso 1 1 calc R
C353 C 0.50884(18) 0.5462(4) 0.9646(2) 0.0593(9) Uani 1 1 d GU
H353 H 0.5320 0.5288 0.9553 0.071 Uiso 1 1 calc R
C354 C 0.49283(18) 0.6070(4) 0.9487(2) 0.0584(8) Uani 1 1 d GU
C355 C 0.45822(16) 0.6330(3) 0.96251(17) 0.0600(8) Uani 1 1 d GU
C356 C 0.43963(15) 0.5982(3) 0.99217(16) 0.0610(8) Uani 1 1 d GU
C361 C 0.40503(17) 0.6242(4) 1.0060(2) 0.0613(9) Uani 1 1 d GU
H361 H 0.3926 0.6010 1.0258 0.074 Uiso 1 1 calc R
C362 C 0.38902(18) 0.6850(4) 0.9901(2) 0.0614(10) Uani 1 1 d GU
H362 H 0.3659 0.7023 0.9994 0.074 Uiso 1 1 calc R
C363 C 0.4076(2) 0.7197(3) 0.9605(2) 0.0612(10) Uani 1 1 d GU
H363 H 0.3969 0.7603 0.9499 0.073 Uiso 1 1 calc R
C364 C 0.4422(2) 0.6937(3) 0.9467(2) 0.0606(9) Uani 1 1 d GU
H364 H 0.4546 0.7170 0.9268 0.073 Uiso 1 1 calc R
N411 N 0.6323(2) 1.2163(3) 0.8011(2) 0.0523(10) Uani 1 1 d GU
C412 C 0.6624(2) 1.1918(3) 0.8281(2) 0.0522(9) Uani 1 1 d GU
C413 C 0.6916(2) 1.2361(4) 0.8442(2) 0.0525(10) Uani 1 1 d GU
H413 H 0.7117 1.2197 0.8622 0.063 Uiso 1 1 calc R
C414 C 0.6907(2) 1.3049(4) 0.8333(3) 0.0528(10) Uani 1 1 d GU
H414 H 0.7102 1.3345 0.8441 0.063 Uiso 1 1 calc R
C415 C 0.6606(2) 1.3294(3) 0.8064(3) 0.0528(10) Uani 1 1 d GU
H415 H 0.6601 1.3755 0.7991 0.063 Uiso 1 1 calc R
C416 C 0.6314(2) 1.2851(4) 0.7902(2) 0.0526(10) Uani 1 1 d GU
H416 H 0.6113 1.3015 0.7722 0.063 Uiso 1 1 calc R
N421 N 0.6282(2) 1.0209(3) 0.8390(2) 0.0524(8) Uani 1 1 d GU
N422 N 0.6265(2) 1.0876(4) 0.8218(2) 0.0521(9) Uani 1 1 d GU
C423 C 0.6598(2) 1.1251(3) 0.8383(3) 0.0521(8) Uani 1 1 d GU
C424 C 0.6821(2) 1.0817(4) 0.8657(3) 0.0522(9) Uani 1 1 d GU
H424 H 0.7054 1.0933 0.8808 0.063 Uiso 1 1 calc R
C425 C 0.6626(2) 1.0173(3) 0.8662(2) 0.0523(9) Uani 1 1 d GU
H425 H 0.6709 0.9793 0.8815 0.063 Uiso 1 1 calc R
C426 C 0.5979(4) 0.9743(6) 0.8318(4) 0.0530(8) Uani 1 1 d U
H42A H 0.5735 0.9995 0.8258 0.064 Uiso 1 1 calc R
H42B H 0.5951 0.9484 0.8562 0.064 Uiso 1 1 calc R
N431 N 0.7309(2) 0.6397(4) 0.7363(2) 0.0560(10) Uani 1 1 d GU
C432 C 0.7394(2) 0.6753(4) 0.7019(2) 0.0558(9) Uani 1 1 d GU
C433 C 0.7721(2) 0.6572(4) 0.6816(2) 0.0563(10) Uani 1 1 d GU
H433 H 0.7778 0.6810 0.6586 0.068 Uiso 1 1 calc R
C434 C 0.7963(2) 0.6034(4) 0.6957(2) 0.0566(10) Uani 1 1 d GU
H434 H 0.8182 0.5913 0.6821 0.068 Uiso 1 1 calc R
C435 C 0.7878(2) 0.5678(4) 0.7301(3) 0.0565(11) Uani 1 1 d GU
H435 H 0.8040 0.5318 0.7395 0.068 Uiso 1 1 calc R
C436 C 0.7551(2) 0.5859(4) 0.7504(2) 0.0563(10) Uani 1 1 d GU
H436 H 0.7494 0.5621 0.7734 0.068 Uiso 1 1 calc R
N441 N 0.65299(19) 0.7802(4) 0.6854(2) 0.0550(8) Uani 1 1 d GU
N442 N 0.6763(2) 0.7298(4) 0.7069(2) 0.0550(9) Uani 1 1 d GU
C443 C 0.7129(2) 0.7247(4) 0.6891(3) 0.0555(9) Uani 1 1 d GU
C444 C 0.7122(2) 0.7719(4) 0.6567(2) 0.0555(9) Uani 1 1 d GU
H444 H 0.7324 0.7791 0.6399 0.067 Uiso 1 1 calc R
C445 C 0.6752(3) 0.8062(4) 0.6544(2) 0.0554(9) Uani 1 1 d GU
H445 H 0.6669 0.8399 0.6358 0.066 Uiso 1 1 calc R
C446 C 0.6141(4) 0.7914(7) 0.6946(4) 0.0549(8) Uani 1 1 d U
H44A H 0.6024 0.7476 0.7008 0.066 Uiso 1 1 calc R
H44B H 0.5992 0.8094 0.6708 0.066 Uiso 1 1 calc R
C451 C 0.60298(18) 0.9230(3) 0.7969(2) 0.0539(8) Uani 1 1 d GU
C452 C 0.63827(17) 0.9204(4) 0.7784(2) 0.0539(8) Uani 1 1 d GU
H452 H 0.6598 0.9463 0.7886 0.065 Uiso 1 1 calc R
C453 C 0.64132(16) 0.8792(4) 0.7448(2) 0.0542(8) Uani 1 1 d GU
H453 H 0.6649 0.8775 0.7324 0.065 Uiso 1 1 calc R
C454 C 0.60908(18) 0.8406(3) 0.7296(2) 0.0547(8) Uani 1 1 d GU
C455 C 0.57379(16) 0.8432(2) 0.74808(16) 0.0552(8) Uani 1 1 d GU
C456 C 0.57074(16) 0.8844(2) 0.78174(16) 0.0550(8) Uani 1 1 d GU
C461 C 0.53545(18) 0.8869(3) 0.80023(19) 0.0557(9) Uani 1 1 d GU
H461 H 0.5334 0.9145 0.8228 0.067 Uiso 1 1 calc R
C462 C 0.50321(16) 0.8483(4) 0.7851(2) 0.0564(9) Uani 1 1 d GU
H462 H 0.4796 0.8500 0.7974 0.068 Uiso 1 1 calc R
C463 C 0.50626(17) 0.8071(4) 0.7514(2) 0.0564(9) Uani 1 1 d GU
H463 H 0.4847 0.7813 0.7412 0.068 Uiso 1 1 calc R
C464 C 0.54155(18) 0.8045(3) 0.7329(2) 0.0560(9) Uani 1 1 d GU
H464 H 0.5436 0.7770 0.7104 0.067 Uiso 1 1 calc R
N511 N 0.62922(18) 0.6818(4) 0.7826(2) 0.0495(9) Uani 1 1 d GU
C512 C 0.63036(18) 0.7223(4) 0.8169(2) 0.0498(9) Uani 1 1 d GU
C513 C 0.5957(2) 0.7361(4) 0.8351(2) 0.0499(10) Uani 1 1 d GU
H513 H 0.5965 0.7632 0.8581 0.060 Uiso 1 1 calc R
C514 C 0.55997(19) 0.7094(4) 0.8189(2) 0.0500(10) Uani 1 1 d GU
H514 H 0.5368 0.7186 0.8311 0.060 Uiso 1 1 calc R
C515 C 0.55883(18) 0.6688(4) 0.7845(2) 0.0499(10) Uani 1 1 d GU
H515 H 0.5349 0.6509 0.7737 0.060 Uiso 1 1 calc R
C516 C 0.5935(2) 0.6550(4) 0.7664(2) 0.0498(10) Uani 1 1 d GU
H516 H 0.5927 0.6279 0.7434 0.060 Uiso 1 1 calc R
N521 N 0.73440(17) 0.7401(4) 0.8324(2) 0.0511(8) Uani 1 1 d GU
N522 N 0.6991(2) 0.7179(4) 0.8105(2) 0.0505(8) Uani 1 1 d GU
C523 C 0.66657(17) 0.7430(4) 0.8304(3) 0.0503(8) Uani 1 1 d GU
C524 C 0.6817(2) 0.7806(4) 0.8648(2) 0.0507(9) Uani 1 1 d GU
H524 H 0.6668 0.8025 0.8832 0.061 Uiso 1 1 calc R
C525 C 0.7236(2) 0.7788(4) 0.8660(2) 0.0510(9) Uani 1 1 d GU
H525 H 0.7410 0.7993 0.8854 0.061 Uiso 1 1 calc R
C526 C 0.7716(4) 0.7247(7) 0.8222(4) 0.0520(8) Uani 1 1 d U
H52A H 0.7724 0.6766 0.8150 0.062 Uiso 1 1 calc R
H52B H 0.7900 0.7315 0.8457 0.062 Uiso 1 1 calc R
N531 N 0.8458(2) 1.1266(3) 0.7396(2) 0.0526(10) Uani 1 1 d GU
C532 C 0.8158(2) 1.1310(3) 0.7089(2) 0.0526(9) Uani 1 1 d GU
C533 C 0.8052(2) 1.1944(4) 0.6923(2) 0.0530(10) Uani 1 1 d GU
H533 H 0.7850 1.1973 0.6717 0.064 Uiso 1 1 calc R
C534 C 0.8246(2) 1.2534(3) 0.7064(3) 0.0533(10) Uani 1 1 d GU
H534 H 0.8175 1.2958 0.6953 0.064 Uiso 1 1 calc R
C535 C 0.8547(2) 1.2490(3) 0.7372(3) 0.0532(10) Uani 1 1 d GU
H535 H 0.8677 1.2885 0.7466 0.064 Uiso 1 1 calc R
C536 C 0.8653(2) 1.1856(4) 0.7538(2) 0.0529(10) Uani 1 1 d GU
H536 H 0.8854 1.1827 0.7744 0.063 Uiso 1 1 calc R
N541 N 0.8011(2) 0.9550(3) 0.6855(2) 0.0528(8) Uani 1 1 d GU
N542 N 0.8201(2) 1.0103(4) 0.7069(2) 0.0524(9) Uani 1 1 d GU
C543 C 0.7997(2) 1.0716(3) 0.6952(3) 0.0526(8) Uani 1 1 d GU
C544 C 0.7682(2) 1.0543(4) 0.6664(3) 0.0531(9) Uani 1 1 d GU
H544 H 0.7501 1.0847 0.6538 0.064 Uiso 1 1 calc R
C545 C 0.7690(2) 0.9822(4) 0.6604(2) 0.0530(9) Uani 1 1 d GU
H545 H 0.7516 0.9572 0.6431 0.064 Uiso 1 1 calc R
C546 C 0.8177(4) 0.8880(6) 0.6872(4) 0.0530(8) Uani 1 1 d U
H54A H 0.8463 0.8920 0.6891 0.064 Uiso 1 1 calc R
H54B H 0.8098 0.8644 0.6622 0.064 Uiso 1 1 calc R
C551 C 0.78587(19) 0.7682(3) 0.78649(19) 0.0526(8) Uani 1 1 d GU
C552 C 0.76431(18) 0.8266(3) 0.7752(2) 0.0526(8) Uani 1 1 d GU
H552 H 0.7431 0.8398 0.7895 0.063 Uiso 1 1 calc R
C553 C 0.77444(19) 0.8653(3) 0.7425(2) 0.0528(8) Uani 1 1 d GU
H553 H 0.7600 0.9044 0.7349 0.063 Uiso 1 1 calc R
C554 C 0.8061(2) 0.8456(3) 0.7211(2) 0.0531(8) Uani 1 1 d GU
C555 C 0.82769(16) 0.7871(2) 0.73245(16) 0.0537(8) Uani 1 1 d GU
C556 C 0.81756(16) 0.7484(2) 0.76512(16) 0.0536(8) Uani 1 1 d GU
C561 C 0.8391(2) 0.6900(3) 0.7764(2) 0.0543(9) Uani 1 1 d GU
H561 H 0.8323 0.6641 0.7983 0.065 Uiso 1 1 calc R
C562 C 0.8708(2) 0.6703(3) 0.7551(2) 0.0549(9) Uani 1 1 d GU
H562 H 0.8852 0.6312 0.7626 0.066 Uiso 1 1 calc R
C563 C 0.88095(18) 0.7090(3) 0.7224(2) 0.0550(9) Uani 1 1 d GU
H563 H 0.9022 0.6957 0.7081 0.066 Uiso 1 1 calc R
C564 C 0.85939(19) 0.7674(3) 0.71108(19) 0.0545(9) Uani 1 1 d GU
H564 H 0.8662 0.7933 0.6892 0.065 Uiso 1 1 calc R
N611 N 0.5501(2) 1.0749(4) 0.7660(2) 0.0596(10) Uani 1 1 d GU
C612 C 0.5553(2) 1.0400(4) 0.7304(2) 0.0593(9) Uani 1 1 d GU
C613 C 0.5255(2) 0.9977(4) 0.7135(2) 0.0597(10) Uani 1 1 d GU
H613 H 0.5290 0.9744 0.6897 0.072 Uiso 1 1 calc R
C614 C 0.4905(2) 0.9903(4) 0.7321(3) 0.0601(11) Uani 1 1 d GU
H614 H 0.4706 0.9620 0.7207 0.072 Uiso 1 1 calc R
C615 C 0.4853(2) 1.0251(4) 0.7677(3) 0.0601(11) Uani 1 1 d GU
H615 H 0.4619 1.0201 0.7801 0.072 Uiso 1 1 calc R
C616 C 0.5151(2) 1.0674(4) 0.7846(2) 0.0600(11) Uani 1 1 d GU
H616 H 0.5116 1.0907 0.8084 0.072 Uiso 1 1 calc R
N621 N 0.6418(2) 1.1224(4) 0.6989(3) 0.0575(8) Uani 1 1 d GU
N622 N 0.6106(2) 1.1142(4) 0.7245(2) 0.0583(9) Uani 1 1 d GU
C623 C 0.5882(2) 1.0558(4) 0.7113(3) 0.0586(9) Uani 1 1 d GU
C624 C 0.6055(3) 1.0279(4) 0.6774(3) 0.0585(9) Uani 1 1 d GU
H624 H 0.5967 0.9895 0.6628 0.070 Uiso 1 1 calc R
C625 C 0.6386(2) 1.0691(4) 0.6698(2) 0.0580(9) Uani 1 1 d GU
H625 H 0.6553 1.0623 0.6493 0.070 Uiso 1 1 calc R
C626 C 0.6676(4) 1.1783(7) 0.7050(4) 0.0562(8) Uani 1 1 d U
H62A H 0.6534 1.2165 0.7157 0.067 Uiso 1 1 calc R
H62B H 0.6765 1.1924 0.6793 0.067 Uiso 1 1 calc R
N631 N 0.8835(2) 0.9398(3) 0.7744(2) 0.0444(9) Uani 1 1 d GU
C632 C 0.8665(2) 0.9127(3) 0.8075(2) 0.0445(8) Uani 1 1 d GU
C633 C 0.8790(2) 0.8497(4) 0.8232(2) 0.0443(9) Uani 1 1 d GU
H633 H 0.8676 0.8316 0.8454 0.053 Uiso 1 1 calc R
C634 C 0.9087(2) 0.8137(3) 0.8058(2) 0.0445(10) Uani 1 1 d GU
H634 H 0.9171 0.7715 0.8163 0.053 Uiso 1 1 calc R
C635 C 0.9257(2) 0.8408(3) 0.7727(2) 0.0448(10) Uani 1 1 d GU
H635 H 0.9456 0.8167 0.7611 0.054 Uiso 1 1 calc R
C636 C 0.9132(2) 0.9038(3) 0.7570(2) 0.0446(10) Uani 1 1 d GU
H636 H 0.9246 0.9220 0.7349 0.054 Uiso 1 1 calc R
N641 N 0.8065(2) 1.0556(3) 0.8293(2) 0.0467(8) Uani 1 1 d GU
N642 N 0.8345(2) 1.0203(4) 0.8074(2) 0.0456(8) Uani 1 1 d GU
C643 C 0.8385(2) 0.9527(3) 0.8231(2) 0.0451(8) Uani 1 1 d GU
C644 C 0.8129(2) 0.9463(3) 0.8546(2) 0.0456(9) Uani 1 1 d GU
H644 H 0.8097 0.9073 0.8701 0.055 Uiso 1 1 calc R
C645 C 0.7932(2) 1.0099(4) 0.8585(2) 0.0461(9) Uani 1 1 d GU
H645 H 0.7748 1.0198 0.8769 0.055 Uiso 1 1 calc R
C646 C 0.7979(3) 1.1242(6) 0.8236(4) 0.0487(8) Uani 1 1 d U
H64A H 0.8211 1.1471 0.8148 0.058 Uiso 1 1 calc R
H64B H 0.7924 1.1440 0.8493 0.058 Uiso 1 1 calc R
C651 C 0.70301(18) 1.1622(3) 0.7333(2) 0.0543(8) Uani 1 1 d GU
C652 C 0.7098(2) 1.0964(3) 0.7483(2) 0.0531(8) Uani 1 1 d GU
H652 H 0.6942 1.0601 0.7382 0.064 Uiso 1 1 calc R
C653 C 0.7399(2) 1.0848(2) 0.7783(2) 0.0519(8) Uani 1 1 d GU
H653 H 0.7444 1.0407 0.7883 0.062 Uiso 1 1 calc R
C654 C 0.76318(19) 1.1390(3) 0.79332(19) 0.0510(8) Uani 1 1 d GU
C655 C 0.75640(15) 1.2049(2) 0.77834(16) 0.0525(8) Uani 1 1 d GU
C656 C 0.72631(15) 1.2165(2) 0.74832(16) 0.0536(8) Uani 1 1 d GU
C661 C 0.71952(19) 1.2823(3) 0.7333(2) 0.0540(9) Uani 1 1 d GU
H661 H 0.6994 1.2900 0.7133 0.065 Uiso 1 1 calc R
C662 C 0.7428(2) 1.3365(2) 0.7484(2) 0.0542(9) Uani 1 1 d GU
H662 H 0.7383 1.3806 0.7383 0.065 Uiso 1 1 calc R
C663 C 0.7729(2) 1.3249(3) 0.7784(2) 0.0538(9) Uani 1 1 d GU
H663 H 0.7885 1.3612 0.7884 0.065 Uiso 1 1 calc R
C664 C 0.77970(18) 1.2591(3) 0.7934(2) 0.0533(9) Uani 1 1 d GU
H664 H 0.7998 1.2513 0.8135 0.064 Uiso 1 1 calc R
B11 B 0.3180(4) 0.3031(8) 0.9397(5) 0.0906(14) Uiso 1 1 d DU
F12 F 0.3435(3) 0.3298(4) 0.9727(3) 0.0898(15) Uiso 1 1 d DU
F13 F 0.3395(3) 0.2998(4) 0.9064(3) 0.0892(15) Uiso 1 1 d DU
F14 F 0.3047(3) 0.2381(4) 0.9492(3) 0.0924(16) Uiso 1 1 d DU
F15 F 0.2855(3) 0.3451(5) 0.9326(3) 0.0916(16) Uiso 1 1 d DU
B21 B 0.5292(5) 1.2392(8) 0.7980(5) 0.0943(14) Uiso 1 1 d DU
F22 F 0.5524(3) 1.2182(4) 0.7661(3) 0.0937(16) Uiso 1 1 d DU
F23 F 0.5409(3) 1.2038(4) 0.8322(3) 0.0925(16) Uiso 1 1 d DU
F24 F 0.5339(3) 1.3085(4) 0.8044(3) 0.0964(16) Uiso 1 1 d DU
F25 F 0.4898(3) 1.2275(5) 0.7874(3) 0.0954(16) Uiso 1 1 d DU
B31 B 0.9550(4) 0.1251(7) 0.8127(4) 0.0749(12) Uiso 1 1 d DU
F32 F 0.9539(2) 0.1799(4) 0.8388(2) 0.0774(14) Uiso 1 1 d DU
F33 F 0.9852(2) 0.0827(4) 0.8266(2) 0.0734(14) Uiso 1 1 d DU
F34 F 0.9198(2) 0.0897(4) 0.8105(3) 0.0748(14) Uiso 1 1 d DU
F35 F 0.9622(2) 0.1514(4) 0.7758(2) 0.0754(14) Uiso 1 1 d DU
B41 B 0.5988(4) 0.8706(8) 0.9298(5) 0.0939(14) Uiso 1 1 d DU
F42 F 0.6326(3) 0.8936(4) 0.9154(3) 0.0939(16) Uiso 1 1 d DU
F43 F 0.5669(3) 0.8917(4) 0.9070(3) 0.0952(16) Uiso 1 1 d DU
F44 F 0.5954(3) 0.8989(5) 0.9680(3) 0.0942(16) Uiso 1 1 d DU
F45 F 0.5999(3) 0.8014(4) 0.9320(3) 0.0927(16) Uiso 1 1 d DU
B51 B 0.6860(5) 0.9492(8) 0.5819(5) 0.1069(16) Uiso 1 1 d DU
F52 F 0.7139(3) 0.8997(5) 0.5936(3) 0.1060(17) Uiso 1 1 d DU
F53 F 0.6496(3) 0.9225(5) 0.5761(3) 0.1088(17) Uiso 1 1 d DU
F54 F 0.6967(3) 0.9822(5) 0.5484(3) 0.1059(17) Uiso 1 1 d DU
F55 F 0.6884(3) 0.9998(5) 0.6114(3) 0.1073(17) Uiso 1 1 d DU
B61 B 0.5165(4) 0.8726(7) 0.6225(4) 0.0833(13) Uiso 1 1 d DU
F62 F 0.5172(2) 0.8010(4) 0.6190(3) 0.0832(15) Uiso 1 1 d DU
F63 F 0.5046(2) 0.9012(4) 0.5858(3) 0.0847(15) Uiso 1 1 d DU
F64 F 0.4900(3) 0.8897(4) 0.6503(3) 0.0834(15) Uiso 1 1 d DU
F65 F 0.5534(2) 0.8959(4) 0.6354(3) 0.0825(15) Uiso 1 1 d DU
B71 B 0.5677(4) 0.5770(7) 0.6631(4) 0.0795(13) Uiso 1 1 d DU
F72 F 0.5401(2) 0.5576(4) 0.6339(2) 0.0798(14) Uiso 1 1 d DU
F73 F 0.5657(2) 0.6467(4) 0.6674(3) 0.0827(14) Uiso 1 1 d DU
F74 F 0.5619(2) 0.5457(4) 0.6991(2) 0.0786(14) Uiso 1 1 d DU
F75 F 0.6044(2) 0.5586(4) 0.6520(3) 0.0783(14) Uiso 1 1 d DU
B81 B 0.7856(5) 0.2249(9) 0.9227(5) 0.1204(18) Uiso 1 1 d DU
F82 F 0.8159(3) 0.2376(5) 0.8976(3) 0.1188(19) Uiso 1 1 d DU
F83 F 0.7589(3) 0.2778(5) 0.9196(3) 0.122(2) Uiso 1 1 d DU
F84 F 0.8014(3) 0.2180(5) 0.9621(3) 0.1207(19) Uiso 1 1 d DU
F85 F 0.7675(3) 0.1638(5) 0.9125(4) 0.1206(19) Uiso 1 1 d DU
B91 B 0.8790(3) 0.4361(6) 0.7346(3) 0.098(3) Uiso 0.50 1 d PDU
F92 F 0.8796(4) 0.4194(8) 0.6944(3) 0.100(3) Uiso 0.50 1 d PDU
F93 F 0.9064(3) 0.3964(7) 0.7568(4) 0.097(3) Uiso 0.50 1 d PDU
F94 F 0.8889(5) 0.5043(5) 0.7398(5) 0.097(3) Uiso 0.50 1 d PDU
F95 F 0.8419(3) 0.4229(10) 0.7468(4) 0.097(3) Uiso 0.50 1 d PDU
B101 B 0.7176(3) 0.5057(5) 0.8405(2) 0.078(2) Uiso 0.50 1 d PDU
F102 F 0.6814(3) 0.4849(6) 0.8523(3) 0.078(2) Uiso 0.50 1 d PDU
F103 F 0.7213(3) 0.4691(6) 0.8055(3) 0.077(2) Uiso 0.50 1 d PDU
F104 F 0.7105(4) 0.5717(4) 0.8269(4) 0.078(2) Uiso 0.50 1 d PDU
F105 F 0.7442(3) 0.4739(8) 0.8680(3) 0.080(2) Uiso 0.50 1 d PDU
C11S C 0.7820(5) 0.0907(9) 1.0297(6) 0.102(3) Uiso 1 1 d DU
H11A H 0.8001 0.0888 1.0091 0.153 Uiso 1 1 calc R
H11B H 0.7723 0.0454 1.0346 0.153 Uiso 1 1 calc R
H11C H 0.7952 0.1085 1.0540 0.153 Uiso 1 1 calc R
C12S C 0.7485(5) 0.1358(9) 1.0166(6) 0.101(3) Uiso 1 1 d DU
N13S N 0.7210(4) 0.1693(8) 1.0049(5) 0.101(3) Uiso 1 1 d DU
C21S C 0.6439(5) 0.8899(7) 1.0645(5) 0.077(2) Uiso 1 1 d DU
H21A H 0.6646 0.9112 1.0509 0.115 Uiso 1 1 calc R
H21B H 0.6536 0.8780 1.0914 0.115 Uiso 1 1 calc R
H21C H 0.6221 0.9211 1.0654 0.115 Uiso 1 1 calc R
C22S C 0.6305(5) 0.8271(7) 1.0425(5) 0.076(2) Uiso 1 1 d DU
N23S N 0.6187(4) 0.7812(6) 1.0226(4) 0.074(2) Uiso 1 1 d DU
C31S C 0.6431(4) 0.4492(6) 0.7132(4) 0.056(2) Uiso 1 1 d DU
H31A H 0.6555 0.4415 0.6886 0.084 Uiso 1 1 calc R
H31B H 0.6150 0.4449 0.7082 0.084 Uiso 1 1 calc R
H31C H 0.6525 0.4160 0.7329 0.084 Uiso 1 1 calc R
C32S C 0.6528(4) 0.5183(6) 0.7282(4) 0.0549(19) Uiso 1 1 d DU
N33S N 0.6610(3) 0.5704(5) 0.7399(3) 0.054(2) Uiso 1 1 d DU
C41S C 0.9704(4) 1.0859(7) 0.6855(4) 0.064(2) Uiso 1 1 d DU
H41A H 0.9728 1.0595 0.6615 0.096 Uiso 1 1 calc R
H41B H 0.9940 1.0809 0.7031 0.096 Uiso 1 1 calc R
H41C H 0.9666 1.1333 0.6786 0.096 Uiso 1 1 calc R
C42S C 0.9366(4) 1.0614(7) 0.7058(4) 0.062(2) Uiso 1 1 d DU
N43S N 0.9091(3) 1.0470(5) 0.7224(3) 0.060(2) Uiso 1 1 d DU
C51S C 0.7132(5) 0.4896(9) 0.6539(6) 0.093(3) Uiso 1 1 d DU
H51A H 0.7098 0.5002 0.6816 0.140 Uiso 1 1 calc R
H51B H 0.6924 0.4597 0.6436 0.140 Uiso 1 1 calc R
H51C H 0.7125 0.5312 0.6384 0.140 Uiso 1 1 calc R
C52S C 0.7483(5) 0.4583(9) 0.6513(6) 0.094(3) Uiso 1 1 d DU
N53S N 0.7814(4) 0.4287(7) 0.6525(5) 0.095(3) Uiso 1 1 d DU
C61S C 0.7164(6) 0.1065(10) 0.4817(7) 0.123(4) Uiso 1 1 d DU
H61A H 0.7279 0.1462 0.4701 0.185 Uiso 1 1 calc R
H61B H 0.7251 0.1038 0.5098 0.185 Uiso 1 1 calc R
H61C H 0.6881 0.1101 0.4787 0.185 Uiso 1 1 calc R
C62S C 0.7286(7) 0.0459(11) 0.4615(7) 0.123(4) Uiso 1 1 d DU
N63S N 0.7394(5) 0.0030(9) 0.4413(6) 0.124(4) Uiso 1 1 d DU
C71S C 0.8731(5) 0.2724(9) 0.0945(6) 0.102(3) Uiso 1 1 d DU
H71A H 0.8755 0.3156 0.1083 0.152 Uiso 1 1 calc R
H71B H 0.8774 0.2789 0.0666 0.152 Uiso 1 1 calc R
H71C H 0.8923 0.2409 0.1064 0.152 Uiso 1 1 calc R
C72S C 0.8332(5) 0.2447(10) 0.0978(6) 0.101(3) Uiso 1 1 d DU
N73S N 0.8041(5) 0.2224(8) 0.1050(5) 0.101(3) Uiso 1 1 d DU
C81S C 0.5212(6) 0.4561(12) 0.7633(7) 0.136(4) Uiso 1 1 d DU
H81A H 0.5146 0.5033 0.7583 0.205 Uiso 1 1 calc R
H81B H 0.4993 0.4332 0.7740 0.205 Uiso 1 1 calc R
H81C H 0.5270 0.4345 0.7385 0.205 Uiso 1 1 calc R
C82S C 0.5548(7) 0.4518(13) 0.7913(7) 0.137(4) Uiso 1 1 d DU
N83S N 0.5814(6) 0.4594(10) 0.8144(6) 0.137(4) Uiso 1 1 d DU

loop_
_atom_site_aniso_label
_atom_site_aniso_U_11
_atom_site_aniso_U_22
_atom_site_aniso_U_33
_atom_site_aniso_U_23
_atom_site_aniso_U_13
_atom_site_aniso_U_12
Cu1 0.0405(9) 0.0802(13) 0.0525(10) 0.0139(8) -0.0043(7) -0.0079(8)
Cu2 0.0750(11) 0.0578(10) 0.0425(9) -0.0079(8) 0.0041(8) 0.0183(9)
Cu3 0.0369(8) 0.0484(9) 0.0454(9) -0.0096(7) 0.0047(7) -0.0074(7)
Cu4 0.0549(9) 0.0558(10) 0.0460(9) -0.0023(7) 0.0017(7) 0.0127(8)
Cu5 0.0413(8) 0.0523(10) 0.0447(9) -0.0068(7) 0.0106(7) -0.0111(7)
Cu6 0.0251(7) 0.0428(9) 0.0404(8) 0.0007(6) 0.0064(6) 0.0043(6)
N111 0.053(2) 0.061(2) 0.050(2) 0.0017(18) -0.0059(17) -0.0054(18)
C112 0.0532(19) 0.061(2) 0.0499(19) 0.0019(17) -0.0055(16) -0.0053(17)
C113 0.053(2) 0.061(2) 0.050(2) 0.0017(18) -0.0063(18) -0.0057(18)
C114 0.054(2) 0.061(2) 0.050(2) 0.0015(19) -0.0066(18) -0.0055(19)
C115 0.054(2) 0.061(2) 0.051(2) 0.0014(19) -0.0065(19) -0.0054(19)
C116 0.054(2) 0.061(2) 0.051(2) 0.0015(19) -0.0062(18) -0.0055(19)
N121 0.0543(17) 0.0598(18) 0.0492(17) 0.0032(15) -0.0021(15) -0.0040(15)
N122 0.0536(18) 0.0600(19) 0.0490(18) 0.0029(16) -0.0033(15) -0.0046(16)
C123 0.0535(18) 0.0604(19) 0.0493(18) 0.0026(16) -0.0039(15) -0.0050(16)
C124 0.0538(19) 0.0603(19) 0.0492(19) 0.0028(17) -0.0031(16) -0.0048(17)
C125 0.0543(18) 0.0602(19) 0.0493(18) 0.0030(16) -0.0023(16) -0.0045(16)
C126 0.0551(17) 0.0593(18) 0.0496(17) 0.0039(15) -0.0007(14) -0.0030(15)
N131 0.057(2) 0.061(2) 0.048(2) 0.0070(17) 0.0011(18) 0.0002(18)
C132 0.0563(18) 0.061(2) 0.0476(19) 0.0070(16) 0.0013(16) 0.0006(17)
C133 0.057(2) 0.061(2) 0.048(2) 0.0071(18) 0.0010(18) 0.0002(18)
C134 0.057(2) 0.061(2) 0.048(2) 0.0074(18) 0.0006(18) -0.0001(19)
C135 0.057(2) 0.061(2) 0.049(2) 0.0076(19) 0.0007(19) -0.0001(19)
C136 0.057(2) 0.061(2) 0.048(2) 0.0073(18) 0.0009(18) 0.0001(19)
N141 0.0553(17) 0.0590(18) 0.0472(17) 0.0058(15) 0.0022(15) 0.0013(15)
N142 0.0553(18) 0.0592(19) 0.0469(18) 0.0067(15) 0.0022(16) 0.0017(16)
C143 0.0556(18) 0.0599(19) 0.0470(18) 0.0068(15) 0.0018(15) 0.0015(16)
C144 0.0555(18) 0.060(2) 0.0470(19) 0.0065(16) 0.0018(16) 0.0019(17)
C145 0.0554(18) 0.0594(19) 0.0470(18) 0.0060(16) 0.0020(16) 0.0018(16)
C146 0.0556(17) 0.0587(18) 0.0481(17) 0.0052(15) 0.0019(15) 0.0003(15)
C151 0.0556(16) 0.0591(17) 0.0499(16) 0.0044(14) 0.0006(14) -0.0019(15)
C152 0.0556(17) 0.0586(18) 0.0495(17) 0.0049(15) 0.0011(15) -0.0013(16)
C153 0.0558(17) 0.0586(18) 0.0494(17) 0.0049(15) 0.0013(15) -0.0009(16)
C154 0.0560(16) 0.0588(17) 0.0492(16) 0.0051(14) 0.0016(14) -0.0004(15)
C155 0.0567(17) 0.0589(17) 0.0503(17) 0.0048(14) 0.0016(14) -0.0010(15)
C156 0.0566(17) 0.0591(17) 0.0504(17) 0.0045(14) 0.0012(14) -0.0016(15)
C161 0.0573(18) 0.0593(19) 0.0511(18) 0.0044(16) 0.0016(16) -0.0018(17)
C162 0.0579(19) 0.0595(19) 0.0517(19) 0.0043(17) 0.0020(17) -0.0018(17)
C163 0.0580(19) 0.059(2) 0.0516(19) 0.0049(17) 0.0020(17) -0.0014(17)
C164 0.0575(18) 0.0591(19) 0.0510(18) 0.0049(16) 0.0018(16) -0.0011(17)
N211 0.071(2) 0.058(2) 0.052(2) -0.0024(18) 0.0099(18) 0.0080(19)
C212 0.071(2) 0.057(2) 0.051(2) -0.0019(17) 0.0100(17) 0.0079(18)
C213 0.071(2) 0.057(2) 0.051(2) -0.0023(18) 0.0105(18) 0.0083(19)
C214 0.071(2) 0.058(2) 0.052(2) -0.0026(19) 0.0107(19) 0.008(2)
C215 0.072(2) 0.058(2) 0.052(2) -0.0026(19) 0.0104(19) 0.008(2)
C216 0.072(2) 0.058(2) 0.052(2) -0.0026(19) 0.0100(19) 0.008(2)
N221 0.0698(19) 0.0575(18) 0.0516(18) -0.0008(15) 0.0084(15) 0.0060(16)
N222 0.0696(19) 0.0571(19) 0.0512(19) -0.0008(16) 0.0091(16) 0.0068(17)
C223 0.0698(19) 0.0571(19) 0.0512(19) -0.0012(16) 0.0095(16) 0.0074(17)
C224 0.070(2) 0.057(2) 0.0514(19) -0.0011(17) 0.0091(17) 0.0071(17)
C225 0.070(2) 0.057(2) 0.0515(19) -0.0010(16) 0.0087(17) 0.0067(17)
C226 0.0704(18) 0.0583(18) 0.0523(18) -0.0008(15) 0.0068(15) 0.0042(16)
N231 0.072(2) 0.062(2) 0.056(2) -0.0169(18) 0.0078(19) -0.0046(19)
C232 0.072(2) 0.063(2) 0.056(2) -0.0158(17) 0.0080(18) -0.0045(18)
C233 0.073(2) 0.063(2) 0.057(2) -0.0169(18) 0.0080(19) -0.0046(19)
C234 0.073(2) 0.063(2) 0.057(2) -0.0177(19) 0.008(2) -0.005(2)
C235 0.072(2) 0.063(2) 0.057(2) -0.0180(19) 0.008(2) -0.004(2)
C236 0.072(2) 0.063(2) 0.057(2) -0.0176(19) 0.008(2) -0.004(2)
N241 0.0733(19) 0.0624(19) 0.0547(18) -0.0101(15) 0.0068(16) -0.0035(16)
N242 0.0728(19) 0.062(2) 0.0550(19) -0.0119(16) 0.0074(17) -0.0039(17)
C243 0.0729(19) 0.063(2) 0.0553(19) -0.0135(16) 0.0080(17) -0.0045(17)
C244 0.074(2) 0.063(2) 0.055(2) -0.0124(17) 0.0078(18) -0.0044(18)
C245 0.074(2) 0.063(2) 0.0549(19) -0.0112(16) 0.0074(17) -0.0042(18)
C246 0.0729(18) 0.0617(19) 0.0545(18) -0.0067(15) 0.0056(16) -0.0018(16)
C251 0.0712(18) 0.0593(18) 0.0534(17) -0.0012(14) 0.0053(15) 0.0025(15)
C252 0.0716(18) 0.0598(19) 0.0537(18) -0.0018(15) 0.0048(16) 0.0014(16)
C253 0.0720(18) 0.0603(19) 0.0541(18) -0.0026(15) 0.0046(16) 0.0006(16)
C254 0.0724(18) 0.0609(18) 0.0545(17) -0.0036(14) 0.0046(15) -0.0001(16)
C255 0.0724(18) 0.0607(18) 0.0549(18) -0.0019(15) 0.0039(15) 0.0008(16)
C256 0.0719(18) 0.0603(18) 0.0546(18) -0.0013(15) 0.0043(15) 0.0015(16)
C261 0.0724(19) 0.061(2) 0.0556(19) -0.0011(16) 0.0036(17) 0.0012(17)
C262 0.073(2) 0.061(2) 0.056(2) -0.0009(17) 0.0032(18) 0.0009(18)
C263 0.073(2) 0.061(2) 0.056(2) -0.0012(17) 0.0027(18) 0.0008(18)
C264 0.0729(19) 0.061(2) 0.0557(19) -0.0015(16) 0.0031(17) 0.0009(18)
N311 0.049(2) 0.093(2) 0.063(2) 0.012(2) 0.0097(18) -0.007(2)
C312 0.0488(19) 0.093(2) 0.062(2) 0.0115(19) 0.0097(17) -0.0072(18)
C313 0.050(2) 0.093(2) 0.063(2) 0.012(2) 0.0098(18) -0.007(2)
C314 0.051(2) 0.093(2) 0.064(2) 0.013(2) 0.0100(19) -0.006(2)
C315 0.051(2) 0.093(3) 0.064(2) 0.013(2) 0.0099(19) -0.006(2)
C316 0.050(2) 0.093(2) 0.064(2) 0.013(2) 0.0098(19) -0.006(2)
N321 0.0454(17) 0.091(2) 0.0592(19) 0.0062(17) 0.0084(15) -0.0094(16)
N322 0.0461(18) 0.092(2) 0.0598(19) 0.0080(18) 0.0089(16) -0.0089(17)
C323 0.0469(18) 0.092(2) 0.061(2) 0.0095(18) 0.0093(16) -0.0083(17)
C324 0.0462(18) 0.092(2) 0.060(2) 0.0088(18) 0.0092(16) -0.0089(18)
C325 0.0458(18) 0.092(2) 0.060(2) 0.0076(18) 0.0089(16) -0.0094(18)
C326 0.0441(16) 0.088(2) 0.0581(18) 0.0028(16) 0.0073(15) -0.0093(16)
N331 0.0360(18) 0.068(2) 0.051(2) -0.0023(18) 0.0042(17) -0.0081(18)
C332 0.0363(16) 0.069(2) 0.0506(19) -0.0025(16) 0.0041(15) -0.0080(16)
C333 0.0364(18) 0.068(2) 0.051(2) -0.0021(18) 0.0040(17) -0.0078(18)
C334 0.0365(18) 0.069(2) 0.051(2) -0.0018(19) 0.0040(18) -0.0079(19)
C335 0.0364(19) 0.068(2) 0.051(2) -0.0018(19) 0.0040(18) -0.0079(19)
C336 0.0363(18) 0.068(2) 0.051(2) -0.0021(19) 0.0042(18) -0.0081(19)
N341 0.0375(15) 0.0730(19) 0.0515(18) -0.0035(15) 0.0039(14) -0.0081(15)
N342 0.0368(16) 0.071(2) 0.0508(18) -0.0033(16) 0.0038(15) -0.0082(16)
C343 0.0367(16) 0.070(2) 0.0505(18) -0.0031(16) 0.0039(15) -0.0080(16)
C344 0.0370(16) 0.070(2) 0.0507(19) -0.0035(16) 0.0040(16) -0.0080(16)
C345 0.0375(16) 0.071(2) 0.0511(19) -0.0036(16) 0.0040(15) -0.0080(16)
C346 0.0387(15) 0.0766(19) 0.0531(17) -0.0032(15) 0.0040(14) -0.0082(15)
C351 0.0427(16) 0.085(2) 0.0570(17) -0.0007(15) 0.0060(14) -0.0090(15)
C352 0.0419(16) 0.084(2) 0.0561(18) -0.0016(16) 0.0056(15) -0.0089(16)
C353 0.0408(16) 0.082(2) 0.0553(18) -0.0025(16) 0.0051(15) -0.0088(16)
C354 0.0402(15) 0.0804(19) 0.0548(17) -0.0033(15) 0.0045(14) -0.0085(15)
C355 0.0414(16) 0.083(2) 0.0562(18) -0.0038(16) 0.0048(14) -0.0083(15)
C356 0.0421(16) 0.084(2) 0.0569(18) -0.0030(16) 0.0052(14) -0.0084(15)
C361 0.0423(17) 0.084(2) 0.0574(19) -0.0041(17) 0.0051(16) -0.0083(17)
C362 0.0424(18) 0.084(2) 0.058(2) -0.0049(18) 0.0049(16) -0.0080(17)
C363 0.0421(18) 0.084(2) 0.058(2) -0.0050(18) 0.0049(16) -0.0081(17)
C364 0.0417(17) 0.083(2) 0.0570(19) -0.0046(17) 0.0050(16) -0.0082(17)
N411 0.055(2) 0.053(2) 0.050(2) -0.0008(18) 0.0118(17) 0.0051(18)
C412 0.0554(19) 0.0527(19) 0.0498(19) -0.0007(16) 0.0112(16) 0.0049(17)
C413 0.056(2) 0.053(2) 0.050(2) -0.0005(18) 0.0118(17) 0.0052(18)
C414 0.056(2) 0.053(2) 0.050(2) -0.0002(19) 0.0123(18) 0.0050(19)
C415 0.056(2) 0.053(2) 0.050(2) -0.0003(19) 0.0123(18) 0.0050(19)
C416 0.056(2) 0.053(2) 0.050(2) -0.0006(19) 0.0121(18) 0.0053(19)
N421 0.0551(17) 0.0524(18) 0.0505(17) -0.0009(15) 0.0087(15) 0.0026(15)
N422 0.0551(18) 0.0520(18) 0.0500(18) -0.0009(16) 0.0095(15) 0.0035(16)
C423 0.0552(18) 0.0522(18) 0.0499(18) -0.0008(15) 0.0101(15) 0.0042(16)
C424 0.0551(18) 0.0523(19) 0.0501(19) -0.0007(16) 0.0096(16) 0.0039(16)
C425 0.0551(18) 0.0523(19) 0.0502(19) -0.0007(16) 0.0091(16) 0.0033(16)
C426 0.0553(17) 0.0529(17) 0.0514(17) -0.0014(15) 0.0080(15) 0.0002(15)
N431 0.056(2) 0.056(2) 0.056(2) -0.0097(18) 0.0070(18) -0.0118(18)
C432 0.0566(19) 0.056(2) 0.055(2) -0.0096(16) 0.0071(17) -0.0114(17)
C433 0.057(2) 0.057(2) 0.056(2) -0.0097(18) 0.0074(18) -0.0117(18)
C434 0.057(2) 0.057(2) 0.057(2) -0.0098(19) 0.0073(19) -0.0115(19)
C435 0.056(2) 0.057(2) 0.056(2) -0.0100(19) 0.0071(19) -0.0113(19)
C436 0.056(2) 0.057(2) 0.056(2) -0.0100(19) 0.0072(19) -0.0115(19)
N441 0.0574(17) 0.0547(18) 0.0533(18) -0.0076(15) 0.0067(15) -0.0094(15)
N442 0.0571(18) 0.0549(19) 0.0533(19) -0.0086(16) 0.0066(16) -0.0102(16)
C443 0.0572(18) 0.0555(19) 0.0540(19) -0.0091(16) 0.0069(16) -0.0108(16)
C444 0.0577(19) 0.055(2) 0.0537(19) -0.0087(16) 0.0071(17) -0.0107(17)
C445 0.0577(18) 0.0552(19) 0.0536(19) -0.0081(16) 0.0069(16) -0.0104(16)
C446 0.0571(17) 0.0546(18) 0.0534(18) -0.0059(15) 0.0066(15) -0.0076(15)
C451 0.0558(16) 0.0539(17) 0.0525(17) -0.0024(14) 0.0073(14) -0.0023(14)
C452 0.0560(17) 0.0539(18) 0.0523(18) -0.0034(15) 0.0074(15) -0.0035(15)
C453 0.0562(17) 0.0542(18) 0.0526(18) -0.0041(15) 0.0071(15) -0.0046(15)
C454 0.0567(16) 0.0545(17) 0.0532(17) -0.0044(14) 0.0067(14) -0.0056(14)
C455 0.0567(16) 0.0551(18) 0.0542(17) -0.0031(14) 0.0064(15) -0.0047(15)
C456 0.0564(16) 0.0549(18) 0.0540(17) -0.0026(14) 0.0068(15) -0.0034(15)
C461 0.0569(18) 0.0558(19) 0.0550(19) -0.0026(16) 0.0068(16) -0.0037(16)
C462 0.0573(19) 0.056(2) 0.056(2) -0.0025(17) 0.0066(17) -0.0040(17)
C463 0.0574(19) 0.056(2) 0.056(2) -0.0027(17) 0.0064(17) -0.0044(17)
C464 0.0572(18) 0.0559(19) 0.0551(19) -0.0030(16) 0.0064(16) -0.0045(16)
N511 0.0447(18) 0.052(2) 0.053(2) 0.0022(17) 0.0058(17) -0.0096(18)
C512 0.0454(17) 0.0513(19) 0.0530(19) 0.0023(16) 0.0055(16) -0.0091(16)
C513 0.0454(18) 0.052(2) 0.053(2) 0.0022(17) 0.0056(17) -0.0089(18)
C514 0.0452(19) 0.052(2) 0.053(2) 0.0023(18) 0.0056(18) -0.0088(18)
C515 0.0449(19) 0.052(2) 0.053(2) 0.0024(18) 0.0055(18) -0.0091(19)
C516 0.0447(19) 0.052(2) 0.053(2) 0.0023(18) 0.0055(18) -0.0095(18)
N521 0.0463(16) 0.0521(17) 0.0551(18) 0.0025(14) 0.0050(14) -0.0086(15)
N522 0.0461(16) 0.0514(18) 0.0541(18) 0.0027(15) 0.0049(15) -0.0088(16)
C523 0.0462(16) 0.0513(18) 0.0536(18) 0.0026(15) 0.0053(15) -0.0090(15)
C524 0.0467(17) 0.0514(19) 0.0541(19) 0.0027(16) 0.0052(16) -0.0090(16)
C525 0.0469(17) 0.0517(19) 0.0546(19) 0.0025(16) 0.0050(16) -0.0088(16)
C526 0.0460(16) 0.0533(17) 0.0567(17) 0.0021(14) 0.0049(14) -0.0080(15)
N531 0.0457(19) 0.057(2) 0.056(2) 0.0063(18) 0.0112(17) -0.0016(17)
C532 0.0456(18) 0.0576(19) 0.0557(19) 0.0061(17) 0.0106(15) -0.0019(16)
C533 0.0462(19) 0.058(2) 0.056(2) 0.0065(18) 0.0114(17) -0.0012(18)
C534 0.047(2) 0.058(2) 0.057(2) 0.0064(19) 0.0121(18) -0.0009(18)
C535 0.047(2) 0.058(2) 0.057(2) 0.0063(19) 0.0122(18) -0.0011(19)
C536 0.046(2) 0.057(2) 0.056(2) 0.0063(19) 0.0118(18) -0.0013(18)
N541 0.0455(16) 0.0577(18) 0.0558(18) 0.0039(15) 0.0071(14) -0.0050(15)
N542 0.0451(17) 0.0576(18) 0.0552(19) 0.0044(16) 0.0081(15) -0.0043(15)
C543 0.0453(17) 0.0579(18) 0.0555(19) 0.0053(16) 0.0088(15) -0.0034(15)
C544 0.0457(18) 0.0585(19) 0.0558(19) 0.0049(17) 0.0079(16) -0.0040(16)
C545 0.0456(17) 0.0582(19) 0.0557(19) 0.0044(17) 0.0073(15) -0.0046(16)
C546 0.0455(16) 0.0570(17) 0.0570(18) 0.0028(15) 0.0063(14) -0.0059(14)
C551 0.0458(15) 0.0543(17) 0.0579(17) 0.0017(14) 0.0048(14) -0.0074(14)
C552 0.0453(16) 0.0548(18) 0.0579(18) 0.0019(15) 0.0051(15) -0.0072(15)
C553 0.0453(16) 0.0553(18) 0.0580(18) 0.0018(15) 0.0052(15) -0.0067(15)
C554 0.0455(15) 0.0561(17) 0.0581(17) 0.0018(14) 0.0056(14) -0.0067(14)
C555 0.0459(16) 0.0561(17) 0.0593(17) 0.0009(14) 0.0053(14) -0.0066(14)
C556 0.0460(16) 0.0555(17) 0.0594(17) 0.0009(14) 0.0048(14) -0.0069(14)
C561 0.0465(17) 0.0560(19) 0.0606(19) 0.0005(16) 0.0049(16) -0.0065(16)
C562 0.0469(18) 0.0566(19) 0.061(2) 0.0003(17) 0.0050(17) -0.0061(17)
C563 0.0469(18) 0.0570(19) 0.061(2) 0.0001(17) 0.0054(17) -0.0061(17)
C564 0.0465(17) 0.0567(19) 0.0605(19) 0.0005(16) 0.0056(16) -0.0061(16)
N611 0.054(2) 0.068(2) 0.056(2) -0.0020(18) 0.0001(18) 0.0138(19)
C612 0.0540(19) 0.068(2) 0.056(2) -0.0019(17) 0.0002(16) 0.0142(17)
C613 0.055(2) 0.068(2) 0.056(2) -0.0022(18) -0.0004(18) 0.0142(19)
C614 0.055(2) 0.068(2) 0.057(2) -0.0022(19) -0.0005(19) 0.0138(19)
C615 0.055(2) 0.068(2) 0.057(2) -0.0021(19) -0.0003(19) 0.014(2)
C616 0.055(2) 0.068(2) 0.056(2) -0.0021(19) -0.0001(19) 0.0138(19)
N621 0.0522(17) 0.0668(19) 0.0534(18) -0.0006(15) 0.0026(15) 0.0143(15)
N622 0.0529(18) 0.067(2) 0.0542(18) -0.0010(16) 0.0018(15) 0.0144(16)
C623 0.0533(18) 0.067(2) 0.0545(18) -0.0014(16) 0.0011(15) 0.0146(16)
C624 0.0534(18) 0.067(2) 0.0541(19) -0.0013(17) 0.0014(16) 0.0146(17)
C625 0.0528(18) 0.067(2) 0.0537(19) -0.0010(17) 0.0019(16) 0.0145(17)
C626 0.0507(17) 0.0655(18) 0.0522(17) -0.0003(15) 0.0044(14) 0.0133(15)
N631 0.0376(18) 0.051(2) 0.0439(19) -0.0018(17) 0.0016(16) 0.0038(17)
C632 0.0376(17) 0.0519(19) 0.0436(18) -0.0018(16) 0.0019(15) 0.0039(15)
C633 0.0376(19) 0.051(2) 0.0438(19) -0.0017(17) 0.0011(16) 0.0035(17)
C634 0.0378(19) 0.051(2) 0.044(2) -0.0015(18) 0.0008(17) 0.0035(17)
C635 0.0381(19) 0.051(2) 0.044(2) -0.0019(18) 0.0012(17) 0.0038(18)
C636 0.0380(19) 0.051(2) 0.044(2) -0.0018(18) 0.0015(17) 0.0039(17)
N641 0.0402(16) 0.0555(17) 0.0447(17) -0.0017(14) 0.0048(14) 0.0059(14)
N642 0.0389(17) 0.0542(18) 0.0440(17) -0.0018(15) 0.0040(14) 0.0049(15)
C643 0.0384(16) 0.0532(18) 0.0438(17) -0.0019(15) 0.0033(14) 0.0041(15)
C644 0.0388(17) 0.0540(19) 0.0440(18) -0.0019(16) 0.0038(15) 0.0043(16)
C645 0.0393(17) 0.0548(18) 0.0443(18) -0.0018(16) 0.0042(15) 0.0049(15)
C646 0.0426(16) 0.0576(17) 0.0464(17) -0.0015(15) 0.0061(14) 0.0076(14)
C651 0.0488(16) 0.0636(17) 0.0508(16) -0.0003(14) 0.0064(13) 0.0120(14)
C652 0.0475(17) 0.0624(18) 0.0499(17) -0.0008(15) 0.0066(14) 0.0111(15)
C653 0.0462(17) 0.0610(18) 0.0489(17) -0.0010(15) 0.0068(14) 0.0103(15)
C654 0.0453(16) 0.0600(17) 0.0483(16) -0.0011(14) 0.0071(13) 0.0093(14)
C655 0.0470(16) 0.0614(17) 0.0498(17) -0.0006(15) 0.0083(14) 0.0101(14)
C656 0.0483(16) 0.0626(18) 0.0507(17) -0.0001(15) 0.0080(14) 0.0112(14)
C661 0.0487(18) 0.0628(19) 0.0514(18) 0.0001(16) 0.0091(15) 0.0113(16)
C662 0.0489(18) 0.063(2) 0.0519(19) 0.0002(17) 0.0098(16) 0.0110(17)
C663 0.0485(18) 0.062(2) 0.0517(19) -0.0001(17) 0.0099(16) 0.0105(17)
C664 0.0479(18) 0.0619(19) 0.0509(18) -0.0004(16) 0.0092(15) 0.0103(16)

loop_
_atom_type_symbol
_atom_type_description
_atom_type_scat_dispersion_real
_atom_type_scat_dispersion_imag
_atom_type_scat_source
C C 0.0033 0.0016 'International Tables Vol C Tables 4.2.6.8 and 6.1.1.4'
H H 0.0000 0.0000 'International Tables Vol C Tables 4.2.6.8 and 6.1.1.4'
B B 0.0013 0.0007 'International Tables Vol C Tables 4.2.6.8 and 6.1.1.4'
Cu Cu 0.3201 1.2651 'International Tables Vol C Tables 4.2.6.8 and 6.1.1.4'
F F 0.0171 0.0103 'International Tables Vol C Tables 4.2.6.8 and 6.1.1.4'
N N 0.0061 0.0033 'International Tables Vol C Tables 4.2.6.8 and 6.1.1.4'

loop_
_geom_angle_atom_site_label_1
_geom_angle_atom_site_label_2
_geom_angle_atom_site_label_3
_geom_angle
N311 Cu1 N111 177.1(4)
N311 Cu1 F12 88.4(3)
N111 Cu1 F12 91.8(3)
N311 Cu1 N122 100.6(3)
N111 Cu1 N122 80.7(3)
F12 Cu1 N122 146.8(3)
N311 Cu1 N322 78.0(3)
N111 Cu1 N322 99.2(3)
F12 Cu1 N322 104.7(3)
N122 Cu1 N322 108.4(3)
N211 Cu2 N13S 93.1(5)
N211 Cu2 N131 178.2(3)
N13S Cu2 N131 86.9(5)
N211 Cu2 N222 78.1(3)
N13S Cu2 N222 133.6(5)
N131 Cu2 N222 103.1(3)
N211 Cu2 N142 100.2(3)
N13S Cu2 N142 117.8(5)
N131 Cu2 N142 78.2(3)
N222 Cu2 N142 108.6(3)
N23S Cu3 N331 92.3(4)
N23S Cu3 N342 160.1(4)
N331 Cu3 N342 79.7(3)
N23S Cu3 N231 86.3(4)
N331 Cu3 N231 177.3(3)
N342 Cu3 N231 100.9(3)
N23S Cu3 N242 89.9(4)
N331 Cu3 N242 104.7(3)
N342 Cu3 N242 109.7(3)
N231 Cu3 N242 77.6(3)
F22 Cu4 N611 88.5(3)
F22 Cu4 N411 90.9(3)
N611 Cu4 N411 176.0(3)
F22 Cu4 N422 154.1(3)
N611 Cu4 N422 98.9(3)
N411 Cu4 N422 80.1(3)
F22 Cu4 N622 102.1(3)
N611 Cu4 N622 80.3(3)
N411 Cu4 N622 103.7(3)
N422 Cu4 N622 103.6(3)
N511 Cu5 N431 177.4(3)
N511 Cu5 N33S 91.3(4)
N431 Cu5 N33S 86.1(4)
N511 Cu5 N522 79.5(3)
N431 Cu5 N522 102.8(3)
N33S Cu5 N522 144.6(4)
N511 Cu5 N442 101.1(3)
N431 Cu5 N442 79.3(3)
N33S Cu5 N442 105.3(4)
N522 Cu5 N442 110.1(3)
N631 Cu6 N531 178.6(3)
N631 Cu6 N43S 92.4(4)
N531 Cu6 N43S 86.4(4)
N631 Cu6 N642 80.1(3)
N531 Cu6 N642 100.9(3)
N43S Cu6 N642 159.9(4)
N631 Cu6 N542 103.1(3)
N531 Cu6 N542 77.6(3)
N43S Cu6 N542 95.2(4)
N642 Cu6 N542 104.7(3)
C112 N111 C116 120.0
C112 N111 Cu1 114.7(4)
C116 N111 Cu1 125.3(4)
C123 C112 N111 115.2(6)
C123 C112 C113 124.7(6)
N111 C112 C113 120.0
C114 C113 C112 120.0
C114 C113 H113 120.0
C112 C113 H113 120.0
C115 C114 C113 120.0
C115 C114 H114 120.0
C113 C114 H114 120.0
C114 C115 C116 120.0
C114 C115 H115 120.0
C116 C115 H115 120.0
C115 C116 N111 120.0
C115 C116 H116 120.0
N111 C116 H116 120.0
C126 N121 N122 125.0(8)
C126 N121 C125 126.7(8)
N122 N121 C125 108.0
N121 N122 C123 108.0
N121 N122 Cu1 141.1(4)
C123 N122 Cu1 110.5(4)
C112 C123 N122 117.9(7)
C112 C123 C124 133.9(7)
N122 C123 C124 108.0
C125 C124 C123 108.0
C125 C124 H124 126.0
C123 C124 H124 126.0
C124 C125 N121 108.0
C124 C125 H125 126.0
N121 C125 H125 126.0
N121 C126 C151 114.6(9)
N121 C126 H12A 108.6
C151 C126 H12A 108.6
N121 C126 H12B 108.6
C151 C126 H12B 108.6
H12A C126 H12B 107.6
C132 N131 C136 120.0
C132 N131 Cu2 118.0(4)
C136 N131 Cu2 121.9(4)
C143 C132 C133 125.3(6)
C143 C132 N131 114.5(6)
C133 C132 N131 120.0
C132 C133 C134 120.0
C132 C133 H133 120.0
C134 C133 H133 120.0
C135 C134 C133 120.0
C135 C134 H134 120.0
C133 C134 H134 120.0
C134 C135 C136 120.0
C134 C135 H135 120.0
C136 C135 H135 120.0
C135 C136 N131 120.0
C135 C136 H136 120.0
N131 C136 H136 120.0
C146 N141 C145 128.2(7)
C146 N141 N142 123.8(7)
C145 N141 N142 108.0
N141 N142 C143 108.0
N141 N142 Cu2 141.5(4)
C143 N142 Cu2 110.4(4)
C132 C143 N142 118.2(6)
C132 C143 C144 133.4(6)
N142 C143 C144 108.0
C145 C144 C143 108.0
C145 C144 H144 126.0
C143 C144 H144 126.0
N141 C145 C144 108.0
N141 C145 H145 126.0
C144 C145 H145 126.0
N141 C146 C154 112.4(9)
N141 C146 H14A 109.1
C154 C146 H14A 109.1
N141 C146 H14B 109.1
C154 C146 H14B 109.1
H14A C146 H14B 107.8
C152 C151 C156 120.0
C152 C151 C126 119.5(5)
C156 C151 C126 120.4(5)
C151 C152 C153 120.0
C151 C152 H152 120.0
C153 C152 H152 120.0
C154 C153 C152 120.0
C154 C153 H153 120.0
C152 C153 H153 120.0
C155 C154 C153 120.0
C155 C154 C146 118.9(6)
C153 C154 C146 121.0(6)
C156 C155 C154 120.0
C156 C155 C164 120.0
C154 C155 C164 120.0
C155 C156 C161 120.0
C155 C156 C151 120.0
C161 C156 C151 120.0
C162 C161 C156 120.0
C162 C161 H161 120.0
C156 C161 H161 120.0
C163 C162 C161 120.0
C163 C162 H162 120.0
C161 C162 H162 120.0
C162 C163 C164 120.0
C162 C163 H163 120.0
C164 C163 H163 120.0
C163 C164 C155 120.0
C163 C164 H164 120.0
C155 C164 H164 120.0
C212 N211 C216 120.0
C212 N211 Cu2 117.3(4)
C216 N211 Cu2 122.7(4)
C223 C212 N211 114.8(6)
C223 C212 C213 125.1(6)
N211 C212 C213 120.0
C214 C213 C212 120.0
C214 C213 H213 120.0
C212 C213 H213 120.0
C213 C214 C215 120.0
C213 C214 H214 120.0
C215 C214 H214 120.0
C216 C215 C214 120.0
C216 C215 H215 120.0
C214 C215 H215 120.0
C215 C216 N211 120.0
C215 C216 H216 120.0
N211 C216 H216 120.0
C226 N221 C225 129.8(8)
C226 N221 N222 122.2(8)
C225 N221 N222 108.0
C223 N222 N221 108.0
C223 N222 Cu2 110.2(5)
N221 N222 Cu2 140.5(5)
C212 C223 N222 116.3(7)
C212 C223 C224 135.1(7)
N222 C223 C224 108.0
C225 C224 C223 108.0
C225 C224 H224 126.0
C223 C224 H224 126.0
N221 C225 C224 108.0
N221 C225 H225 126.0
C224 C225 H225 126.0
N221 C226 C251 115.8(10)
N221 C226 H22A 108.3
C251 C226 H22A 108.3
N221 C226 H22B 108.3
C251 C226 H22B 108.3
H22A C226 H22B 107.4
C232 N231 C236 120.0
C232 N231 Cu3 117.3(5)
C236 N231 Cu3 122.2(5)
C243 C232 C233 124.1(7)
C243 C232 N231 115.8(7)
C233 C232 N231 120.0
C232 C233 C234 120.0
C232 C233 H233 120.0
C234 C233 H233 120.0
C235 C234 C233 120.0
C235 C234 H234 120.0
C233 C234 H234 120.0
C236 C235 C234 120.0
C236 C235 H235 120.0
C234 C235 H235 120.0
C235 C236 N231 120.0
C235 C236 H236 120.0
N231 C236 H236 120.0
N242 N241 C245 108.0
N242 N241 C246 119.5(8)
C245 N241 C246 132.0(8)
C243 N242 N241 108.0
C243 N242 Cu3 106.9(5)
N241 N242 Cu3 144.6(5)
C232 C243 N242 120.6(8)
C232 C243 C244 130.7(7)
N242 C243 C244 108.0
C245 C244 C243 108.0
C245 C244 H244 126.0
C243 C244 H244 126.0
C244 C245 N241 108.0
C244 C245 H245 126.0
N241 C245 H245 126.0
N241 C246 C254 113.4(10)
N241 C246 H24A 108.9
C254 C246 H24A 108.9
N241 C246 H24B 108.9
C254 C246 H24B 108.9
H24A C246 H24B 107.7
C252 C251 C256 120.0
C252 C251 C226 117.9(6)
C256 C251 C226 121.9(6)
C253 C252 C251 120.0
C253 C252 H252 120.0
C251 C252 H252 120.0
C252 C253 C254 120.0
C252 C253 H253 120.0
C254 C253 H253 120.0
C255 C254 C253 120.0
C255 C254 C246 120.8(6)
C253 C254 C246 119.1(6)
C254 C255 C256 120.0
C254 C255 C264 120.0
C256 C255 C264 120.0
C261 C256 C255 120.0
C261 C256 C251 120.0
C255 C256 C251 120.0
C256 C261 C262 120.0
C256 C261 H261 120.0
C262 C261 H261 120.0
C263 C262 C261 120.0
C263 C262 H262 120.0
C261 C262 H262 120.0
C264 C263 C262 120.0
C264 C263 H263 120.0
C262 C263 H263 120.0
C263 C264 C255 120.0
C263 C264 H264 120.0
C255 C264 H264 120.0
C312 N311 C316 120.0
C312 N311 Cu1 118.0(5)
C316 N311 Cu1 121.9(5)
C323 C312 N311 116.6(7)
C323 C312 C313 123.4(7)
N311 C312 C313 120.0
C312 C313 C314 120.0
C312 C313 H313 120.0
C314 C313 H313 120.0
C313 C314 C315 120.0
C313 C314 H314 120.0
C315 C314 H314 120.0
C316 C315 C314 120.0
C316 C315 H315 120.0
C314 C315 H315 120.0
C315 C316 N311 120.0
C315 C316 H316 120.0
N311 C316 H316 120.0
C326 N321 C325 130.8(8)
C326 N321 N322 121.1(8)
C325 N321 N322 108.0
C323 N322 N321 108.0
C323 N322 Cu1 107.1(5)
N321 N322 Cu1 143.4(5)
C312 C323 C324 133.4(8)
C312 C323 N322 118.3(8)
C324 C323 N322 108.0
C323 C324 C325 108.0
C323 C324 H324 126.0
C325 C324 H324 126.0
C324 C325 N321 108.0
C324 C325 H325 126.0
N321 C325 H325 126.0
N321 C326 C351 117.7(10)
N321 C326 H32A 107.9
C351 C326 H32A 107.9
N321 C326 H32B 107.9
C351 C326 H32B 107.9
H32A C326 H32B 107.2
C332 N331 C336 120.0
C332 N331 Cu3 114.7(4)
C336 N331 Cu3 125.1(4)
C343 C332 C333 124.5(6)
C343 C332 N331 115.4(6)
C333 C332 N331 120.0
C332 C333 C334 120.0
C332 C333 H333 120.0
C334 C333 H333 120.0
C335 C334 C333 120.0
C335 C334 H334 120.0
C333 C334 H334 120.0
C334 C335 C336 120.0
C334 C335 H335 120.0
C336 C335 H335 120.0
C335 C336 N331 120.0
C335 C336 H336 120.0
N331 C336 H336 120.0
C346 N341 C345 128.0(7)
C346 N341 N342 123.8(7)
C345 N341 N342 108.0
N341 N342 C343 108.0
N341 N342 Cu3 139.6(4)
C343 N342 Cu3 112.2(4)
C332 C343 N342 117.4(6)
C332 C343 C344 134.4(6)
N342 C343 C344 108.0
C343 C344 C345 108.0
C343 C344 H344 126.0
C345 C344 H344 126.0
N341 C345 C344 108.0
N341 C345 H345 126.0
C344 C345 H345 126.0
N341 C346 C354 116.0(10)
N341 C346 H34A 108.3
C354 C346 H34A 108.3
N341 C346 H34B 108.3
C354 C346 H34B 108.3
H34A C346 H34B 107.4
C352 C351 C356 120.0
C352 C351 C326 118.8(6)
C356 C351 C326 120.9(6)
C351 C352 C353 120.0
C351 C352 H352 120.0
C353 C352 H352 120.0
C352 C353 C354 120.0
C352 C353 H353 120.0
C354 C353 H353 120.0
C353 C354 C355 120.0
C353 C354 C346 118.3(6)
C355 C354 C346 121.7(6)
C356 C355 C354 120.0
C356 C355 C364 120.0
C354 C355 C364 120.0
C361 C356 C355 120.0
C361 C356 C351 120.0
C355 C356 C351 120.0
C362 C361 C356 120.0
C362 C361 H361 120.0
C356 C361 H361 120.0
C361 C362 C363 120.0
C361 C362 H362 120.0
C363 C362 H362 120.0
C362 C363 C364 120.0
C362 C363 H363 120.0
C364 C363 H363 120.0
C363 C364 C355 120.0
C363 C364 H364 120.0
C355 C364 H364 120.0
C412 N411 C416 120.0
C412 N411 Cu4 114.5(4)
C416 N411 Cu4 125.5(4)
C423 C412 N411 115.8(6)
C423 C412 C413 124.1(6)
N411 C412 C413 120.0
C412 C413 C414 120.0
C412 C413 H413 120.0
C414 C413 H413 120.0
C415 C414 C413 120.0
C415 C414 H414 120.0
C413 C414 H414 120.0
C414 C415 C416 120.0
C414 C415 H415 120.0
C416 C415 H415 120.0
C415 C416 N411 120.0
C415 C416 H416 120.0
N411 C416 H416 120.0
C426 N421 C425 130.0(7)
C426 N421 N422 121.7(7)
C425 N421 N422 108.0
N421 N422 C423 108.0
N421 N422 Cu4 140.3(4)
C423 N422 Cu4 111.7(4)
C412 C423 C424 134.1(6)
C412 C423 N422 117.7(6)
C424 C423 N422 108.0
C423 C424 C425 108.0
C423 C424 H424 126.0
C425 C424 H424 126.0
N421 C425 C424 108.0
N421 C425 H425 126.0
C424 C425 H425 126.0
N421 C426 C451 115.4(9)
N421 C426 H42A 108.4
C451 C426 H42A 108.4
N421 C426 H42B 108.4
C451 C426 H42B 108.4
H42A C426 H42B 107.5
C432 N431 C436 120.0
C432 N431 Cu5 117.1(4)
C436 N431 Cu5 122.5(4)
C443 C432 N431 115.8(6)
C443 C432 C433 124.1(6)
N431 C432 C433 120.0
C434 C433 C432 120.0
C434 C433 H433 120.0
C432 C433 H433 120.0
C433 C434 C435 120.0
C433 C434 H434 120.0
C435 C434 H434 120.0
C436 C435 C434 120.0
C436 C435 H435 120.0
C434 C435 H435 120.0
C435 C436 N431 120.0
C435 C436 H436 120.0
N431 C436 H436 120.0
C446 N441 N442 119.8(8)
C446 N441 C445 131.9(8)
N442 N441 C445 108.0
N441 N442 C443 108.0
N441 N442 Cu5 144.6(4)
C443 N442 Cu5 107.1(4)
C432 C443 C444 131.8(7)
C432 C443 N442 119.8(7)
C444 C443 N442 108.0
C443 C444 C445 108.0
C443 C444 H444 126.0
C445 C444 H444 126.0
C444 C445 N441 108.0
C444 C445 H445 126.0
N441 C445 H445 126.0
N441 C446 C454 115.4(9)
N441 C446 H44A 108.4
C454 C446 H44A 108.4
N441 C446 H44B 108.4
C454 C446 H44B 108.4
H44A C446 H44B 107.5
C452 C451 C456 120.0
C452 C451 C426 120.4(5)
C456 C451 C426 119.3(5)
C451 C452 C453 120.0
C451 C452 H452 120.0
C453 C452 H452 120.0
C454 C453 C452 120.0
C454 C453 H453 120.0
C452 C453 H453 120.0
C453 C454 C455 120.0
C453 C454 C446 119.1(5)
C455 C454 C446 120.8(5)
C456 C455 C454 120.0
C456 C455 C464 120.0
C454 C455 C464 120.0
C461 C456 C455 120.0
C461 C456 C451 120.0
C455 C456 C451 120.0
C456 C461 C462 120.0
C456 C461 H461 120.0
C462 C461 H461 120.0
C461 C462 C463 120.0
C461 C462 H462 120.0
C463 C462 H462 120.0
C462 C463 C464 120.0
C462 C463 H463 120.0
C464 C463 H463 120.0
C463 C464 C455 120.0
C463 C464 H464 120.0
C455 C464 H464 120.0
C512 N511 C516 120.0
C512 N511 Cu5 116.8(4)
C516 N511 Cu5 123.2(4)
C523 C512 C513 125.5(6)
C523 C512 N511 114.4(6)
C513 C512 N511 120.0
C512 C513 C514 120.0
C512 C513 H513 120.0
C514 C513 H513 120.0
C513 C514 C515 120.0
C513 C514 H514 120.0
C515 C514 H514 120.0
C514 C515 C516 120.0
C514 C515 H515 120.0
C516 C515 H515 120.0
C515 C516 N511 120.0
C515 C516 H516 120.0
N511 C516 H516 120.0
C526 N521 C525 127.8(7)
C526 N521 N522 124.2(7)
C525 N521 N522 108.0
C523 N522 N521 108.0
C523 N522 Cu5 111.1(4)
N521 N522 Cu5 140.9(4)
C512 C523 C524 133.7(6)
C512 C523 N522 117.9(6)
C524 C523 N522 108.0
C525 C524 C523 108.0
C525 C524 H524 126.0
C523 C524 H524 126.0
C524 C525 N521 108.0
C524 C525 H525 126.0
N521 C525 H525 126.0
N521 C526 C551 114.7(9)
N521 C526 H52A 108.6
C551 C526 H52A 108.6
N521 C526 H52B 108.6
C551 C526 H52B 108.6
H52A C526 H52B 107.6
C532 N531 C536 120.0
C532 N531 Cu6 117.5(4)
C536 N531 Cu6 122.0(4)
C543 C532 N531 116.8(6)
C543 C532 C533 123.0(6)
N531 C532 C533 120.0
C534 C533 C532 120.0
C534 C533 H533 120.0
C532 C533 H533 120.0
C533 C534 C535 120.0
C533 C534 H534 120.0
C535 C534 H534 120.0
C536 C535 C534 120.0
C536 C535 H535 120.0
C534 C535 H535 120.0
C535 C536 N531 120.0
C535 C536 H536 120.0
N531 C536 H536 120.0
N542 N541 C545 108.0
N542 N541 C546 121.0(7)
C545 N541 C546 130.5(7)
N541 N542 C543 108.0
N541 N542 Cu6 142.1(4)
C543 N542 Cu6 109.1(4)
C532 C543 C544 134.3(6)
C532 C543 N542 117.2(6)
C544 C543 N542 108.0
C543 C544 C545 108.0
C543 C544 H544 126.0
C545 C544 H544 126.0
C544 C545 N541 108.0
C544 C545 H545 126.0
N541 C545 H545 126.0
N541 C546 C554 114.7(9)
N541 C546 H54A 108.6
C554 C546 H54A 108.6
N541 C546 H54B 108.6
C554 C546 H54B 108.6
H54A C546 H54B 107.6
C552 C551 C556 120.0
C552 C551 C526 117.5(5)
C556 C551 C526 122.5(5)
C551 C552 C553 120.0
C551 C552 H552 120.0
C553 C552 H552 120.0
C552 C553 C554 120.0
C552 C553 H553 120.0
C554 C553 H553 120.0
C553 C554 C555 120.0
C553 C554 C546 119.9(6)
C555 C554 C546 120.0(6)
C554 C555 C556 120.0
C554 C555 C564 120.0
C556 C555 C564 120.0
C561 C556 C555 120.0
C561 C556 C551 120.0
C555 C556 C551 120.0
C556 C561 C562 120.0
C556 C561 H561 120.0
C562 C561 H561 120.0
C563 C562 C561 120.0
C563 C562 H562 120.0
C561 C562 H562 120.0
C562 C563 C564 120.0
C562 C563 H563 120.0
C564 C563 H563 120.0
C563 C564 C555 120.0
C563 C564 H564 120.0
C555 C564 H564 120.0
C612 N611 C616 120.0
C612 N611 Cu4 114.8(4)
C616 N611 Cu4 124.5(4)
C623 C612 C613 122.6(6)
C623 C612 N611 116.9(6)
C613 C612 N611 120.0
C612 C613 C614 120.0
C612 C613 H613 120.0
C614 C613 H613 120.0
C613 C614 C615 120.0
C613 C614 H614 120.0
C615 C614 H614 120.0
C616 C615 C614 120.0
C616 C615 H615 120.0
C614 C615 H615 120.0
C615 C616 N611 120.0
C615 C616 H616 120.0
N611 C616 H616 120.0
C626 N621 C625 132.8(8)
C626 N621 N622 119.2(8)
C625 N621 N622 108.0
N621 N622 C623 108.0
N621 N622 Cu4 142.2(5)
C623 N622 Cu4 108.3(5)
C612 C623 N622 118.2(7)
C612 C623 C624 133.7(7)
N622 C623 C624 108.0
C625 C624 C623 108.0
C625 C624 H624 126.0
C623 C624 H624 126.0
N621 C625 C624 108.0
N621 C625 H625 126.0
C624 C625 H625 126.0
N621 C626 C651 112.8(9)
N621 C626 H62A 109.0
C651 C626 H62A 109.0
N621 C626 H62B 109.0
C651 C626 H62B 109.0
H62A C626 H62B 107.8
C632 N631 C636 120.0
C632 N631 Cu6 115.1(4)
C636 N631 Cu6 124.8(4)
C643 C632 N631 115.5(5)
C643 C632 C633 124.5(5)
N631 C632 C633 120.0
C634 C633 C632 120.0
C634 C633 H633 120.0
C632 C633 H633 120.0
C633 C634 C635 120.0
C633 C634 H634 120.0
C635 C634 H634 120.0
C634 C635 C636 120.0
C634 C635 H635 120.0
C636 C635 H635 120.0
C635 C636 N631 120.0
C635 C636 H636 120.0
N631 C636 H636 120.0
C646 N641 C645 128.9(7)
C646 N641 N642 122.9(7)
C645 N641 N642 108.0
N641 N642 C643 108.0
N641 N642 Cu6 139.3(4)
C643 N642 Cu6 112.1(4)
C632 C643 N642 116.1(6)
C632 C643 C644 135.6(6)
N642 C643 C644 108.0
C645 C644 C643 108.0
C645 C644 H644 126.0
C643 C644 H644 126.0
N641 C645 C644 108.0
N641 C645 H645 126.0
C644 C645 H645 126.0
N641 C646 C654 114.9(9)
N641 C646 H64A 108.5
C654 C646 H64A 108.5
N641 C646 H64B 108.5
C654 C646 H64B 108.5
H64A C646 H64B 107.5
C652 C651 C656 120.0
C652 C651 C626 121.4(6)
C656 C651 C626 118.1(6)
C651 C652 C653 120.0
C651 C652 H652 120.0
C653 C652 H652 120.0
C654 C653 C652 120.0
C654 C653 H653 120.0
C652 C653 H653 120.0
C655 C654 C653 120.0
C655 C654 C646 120.8(6)
C653 C654 C646 119.0(6)
C656 C655 C654 120.0
C656 C655 C664 120.0
C654 C655 C664 120.0
C661 C656 C655 120.0
C661 C656 C651 120.0
C655 C656 C651 120.0
C662 C661 C656 120.0
C662 C661 H661 120.0
C656 C661 H661 120.0
C663 C662 C661 120.0
C663 C662 H662 120.0
C661 C662 H662 120.0
C664 C663 C662 120.0
C664 C663 H663 120.0
C662 C663 H663 120.0
C663 C664 C655 120.0
C663 C664 H664 120.0
C655 C664 H664 120.0
F15 B11 F13 110.9(11)
F15 B11 F14 108.2(12)
F13 B11 F14 109.9(11)
F15 B11 F12 109.9(11)
F13 B11 F12 107.8(11)
F14 B11 F12 110.0(11)
B11 F12 Cu1 115.1(8)
F23 B21 F25 110.1(11)
F23 B21 F24 110.2(11)
F25 B21 F24 107.6(12)
F23 B21 F22 109.6(11)
F25 B21 F22 110.0(11)
F24 B21 F22 109.3(11)
B21 F22 Cu4 114.1(8)
F33 B31 F35 110.3(10)
F33 B31 F34 109.8(10)
F35 B31 F34 110.6(11)
F33 B31 F32 108.2(10)
F35 B31 F32 107.0(10)
F34 B31 F32 110.9(10)
F43 B41 F45 110.8(11)
F43 B41 F42 111.6(12)
F45 B41 F42 109.1(11)
F43 B41 F44 106.0(11)
F45 B41 F44 110.4(12)
F42 B41 F44 108.9(11)
F53 B51 F54 111.6(12)
F53 B51 F52 111.7(12)
F54 B51 F52 109.9(12)
F53 B51 F55 112.2(12)
F54 B51 F55 103.9(13)
F52 B51 F55 107.1(11)
F65 B61 F63 110.1(11)
F65 B61 F64 109.8(11)
F63 B61 F64 109.6(10)
F65 B61 F62 109.7(10)
F63 B61 F62 109.6(11)
F64 B61 F62 108.1(10)
F72 B71 F73 108.4(10)
F72 B71 F74 111.4(11)
F73 B71 F74 109.7(10)
F72 B71 F75 108.8(10)
F73 B71 F75 110.1(10)
F74 B71 F75 108.5(11)
F85 B81 F83 110.7(12)
F85 B81 F84 106.4(14)
F83 B81 F84 110.3(12)
F85 B81 F82 110.1(12)
F83 B81 F82 109.6(12)
F84 B81 F82 109.7(12)
F94 B91 F95 111.1(15)
F94 B91 F93 109.2(3)
F95 B91 F93 109.2(3)
F94 B91 F92 109.1(3)
F95 B91 F92 109.1(3)
F93 B91 F92 109.1(3)
F102 B101 F105 103.3(4)
F102 B101 F103 103.3(4)
F105 B101 F103 103.3(4)
F102 B101 F104 103.3(4)
F105 B101 F104 136.5(15)
F103 B101 F104 103.3(4)
C12S C11S H11A 109.5
C12S C11S H11B 109.5
H11A C11S H11B 109.5
C12S C11S H11C 109.5
H11A C11S H11C 109.5
H11B C11S H11C 109.5
N13S C12S C11S 177(2)
C12S N13S Cu2 170.8(16)
C22S C21S H21A 109.5
C22S C21S H21B 109.5
H21A C21S H21B 109.5
C22S C21S H21C 109.5
H21A C21S H21C 109.5
H21B C21S H21C 109.5
N23S C22S C21S 174.4(17)
C22S N23S Cu3 178.4(14)
C32S C31S H31A 109.5
C32S C31S H31B 109.5
H31A C31S H31B 109.5
C32S C31S H31C 109.5
H31A C31S H31C 109.5
H31B C31S H31C 109.5
N33S C32S C31S 178.5(15)
C32S N33S Cu5 175.5(11)
C42S C41S H41A 109.5
C42S C41S H41B 109.5
H41A C41S H41B 109.5
C42S C41S H41C 109.5
H41A C41S H41C 109.5
H41B C41S H41C 109.5
N43S C42S C41S 175.0(15)
C42S N43S Cu6 171.4(11)
C52S C51S H51A 109.5
C52S C51S H51B 109.5
H51A C51S H51B 109.5
C52S C51S H51C 109.5
H51A C51S H51C 109.5
H51B C51S H51C 109.5
N53S C52S C51S 175(2)
C62S C61S H61A 109.5
C62S C61S H61B 109.5
H61A C61S H61B 109.5
C62S C61S H61C 109.5
H61A C61S H61C 109.5
H61B C61S H61C 109.5
N63S C62S C61S 171(3)
C72S C71S H71A 109.5
C72S C71S H71B 109.5
H71A C71S H71B 109.5
C72S C71S H71C 109.5
H71A C71S H71C 109.5
H71B C71S H71C 109.5
N73S C72S C71S 172(2)
C82S C81S H81A 109.5
C82S C81S H81B 109.5
H81A C81S H81B 109.5
C82S C81S H81C 109.5
H81A C81S H81C 109.5
H81B C81S H81C 109.5
N83S C82S C81S 169(3)

loop_
_geom_bond_atom_site_label_1
_geom_bond_atom_site_label_2
_geom_bond_distance
Cu1 N311 1.982(7)
Cu1 N111 1.993(6)
Cu1 F12 2.011(9)
Cu1 N122 2.034(6)
Cu1 N322 2.228(7)
Cu2 N211 1.948(6)
Cu2 N13S 1.968(15)
Cu2 N131 2.011(6)
Cu2 N222 2.075(6)
Cu2 N142 2.138(6)
Cu3 N23S 1.982(12)
Cu3 N331 2.009(5)
Cu3 N342 2.013(6)
Cu3 N231 2.031(6)
Cu3 N242 2.223(7)
Cu4 F22 1.999(9)
Cu4 N611 2.009(6)
Cu4 N411 2.023(6)
Cu4 N422 2.042(5)
Cu4 N622 2.138(6)
Cu5 N511 1.977(5)
Cu5 N431 1.998(6)
Cu5 N33S 2.014(10)
Cu5 N522 2.052(6)
Cu5 N442 2.199(6)
Cu6 N631 1.999(5)
Cu6 N531 2.003(5)
Cu6 N43S 2.010(11)
Cu6 N642 2.032(5)
Cu6 N542 2.196(6)
N111 C112 1.3900
N111 C116 1.3900
C112 C123 1.348(8)
C112 C113 1.3900
C113 C114 1.3900
C113 H113 0.9300
C114 C115 1.3900
C114 H114 0.9300
C115 C116 1.3900
C115 H115 0.9300
C116 H116 0.9300
N121 C126 1.363(13)
N121 N122 1.4200
N121 C125 1.4200
N122 C123 1.4200
C123 C124 1.4200
C124 C125 1.4200
C124 H124 0.9300
C125 H125 0.9300
C126 C151 1.549(13)
C126 H12A 0.9700
C126 H12B 0.9700
N131 C132 1.3900
N131 C136 1.3900
C132 C143 1.367(8)
C132 C133 1.3900
C133 C134 1.3900
C133 H133 0.9300
C134 C135 1.3900
C134 H134 0.9300
C135 C136 1.3900
C135 H135 0.9300
C136 H136 0.9300
N141 C146 1.417(13)
N141 C145 1.4200
N141 N142 1.4200
N142 C143 1.4200
C143 C144 1.4200
C144 C145 1.4200
C144 H144 0.9300
C145 H145 0.9300
C146 C154 1.536(13)
C146 H14A 0.9700
C146 H14B 0.9700
C151 C152 1.3900
C151 C156 1.3900
C152 C153 1.3900
C152 H152 0.9300
C153 C154 1.3900
C153 H153 0.9300
C154 C155 1.3900
C155 C156 1.3900
C155 C164 1.3900
C156 C161 1.3900
C161 C162 1.3900
C161 H161 0.9300
C162 C163 1.3900
C162 H162 0.9300
C163 C164 1.3900
C163 H163 0.9300
C164 H164 0.9300
N211 C212 1.3900
N211 C216 1.3900
C212 C223 1.320(8)
C212 C213 1.3900
C213 C214 1.3900
C213 H213 0.9300
C214 C215 1.3900
C214 H214 0.9300
C215 C216 1.3900
C215 H215 0.9300
C216 H216 0.9300
N221 C226 1.361(14)
N221 C225 1.4200
N221 N222 1.4200
N222 C223 1.4200
C223 C224 1.4200
C224 C225 1.4200
C224 H224 0.9300
C225 H225 0.9300
C226 C251 1.532(14)
C226 H22A 0.9700
C226 H22B 0.9700
N231 C232 1.3900
N231 C236 1.3900
C232 C243 1.326(9)
C232 C233 1.3900
C233 C234 1.3900
C233 H233 0.9300
C234 C235 1.3900
C234 H234 0.9300
C235 C236 1.3900
C235 H235 0.9300
C236 H236 0.9300
N241 N242 1.4200
N241 C245 1.4200
N241 C246 1.421(15)
N242 C243 1.4200
C243 C244 1.4200
C244 C245 1.4200
C244 H244 0.9300
C245 H245 0.9300
C246 C254 1.547(14)
C246 H24A 0.9700
C246 H24B 0.9700
C251 C252 1.3900
C251 C256 1.3900
C252 C253 1.3900
C252 H252 0.9300
C253 C254 1.3900
C253 H253 0.9300
C254 C255 1.3900
C255 C256 1.3900
C255 C264 1.3900
C256 C261 1.3900
C261 C262 1.3900
C261 H261 0.9300
C262 C263 1.3900
C262 H262 0.9300
C263 C264 1.3900
C263 H263 0.9300
C264 H264 0.9300
N311 C312 1.3900
N311 C316 1.3900
C312 C323 1.348(9)
C312 C313 1.3900
C313 C314 1.3900
C313 H313 0.9300
C314 C315 1.3900
C314 H314 0.9300
C315 C316 1.3900
C315 H315 0.9300
C316 H316 0.9300
N321 C326 1.365(15)
N321 C325 1.4200
N321 N322 1.4200
N322 C323 1.4200
C323 C324 1.4200
C324 C325 1.4200
C324 H324 0.9300
C325 H325 0.9300
C326 C351 1.513(14)
C326 H32A 0.9700
C326 H32B 0.9700
N331 C332 1.3900
N331 C336 1.3900
C332 C343 1.324(7)
C332 C333 1.3900
C333 C334 1.3900
C333 H333 0.9300
C334 C335 1.3900
C334 H334 0.9300
C335 C336 1.3900
C335 H335 0.9300
C336 H336 0.9300
N341 C346 1.356(13)
N341 C345 1.4200
N341 N342 1.4200
N342 C343 1.4200
C343 C344 1.4200
C344 C345 1.4200
C344 H344 0.9300
C345 H345 0.9300
C346 C354 1.542(14)
C346 H34A 0.9700
C346 H34B 0.9700
C351 C352 1.3900
C351 C356 1.3900
C352 C353 1.3900
C352 H352 0.9300
C353 C354 1.3900
C353 H353 0.9300
C354 C355 1.3900
C355 C356 1.3900
C355 C364 1.3900
C356 C361 1.3900
C361 C362 1.3900
C361 H361 0.9300
C362 C363 1.3900
C362 H362 0.9300
C363 C364 1.3900
C363 H363 0.9300
C364 H364 0.9300
N411 C412 1.3900
N411 C416 1.3900
C412 C423 1.348(8)
C412 C413 1.3900
C413 C414 1.3900
C413 H413 0.9300
C414 C415 1.3900
C414 H414 0.9300
C415 C416 1.3900
C415 H415 0.9300
C416 H416 0.9300
N421 C426 1.381(13)
N421 C425 1.4200
N421 N422 1.4200
N422 C423 1.4200
C423 C424 1.4200
C424 C425 1.4200
C424 H424 0.9300
C425 H425 0.9300
C426 C451 1.553(13)
C426 H42A 0.9700
C426 H42B 0.9700
N431 C432 1.3900
N431 C436 1.3900
C432 C443 1.363(8)
C432 C433 1.3900
C433 C434 1.3900
C433 H433 0.9300
C434 C435 1.3900
C434 H434 0.9300
C435 C436 1.3900
C435 H435 0.9300
C436 H436 0.9300
N441 C446 1.396(13)
N441 N442 1.4200
N441 C445 1.4200
N442 C443 1.4200
C443 C444 1.4200
C444 C445 1.4200
C444 H444 0.9300
C445 H445 0.9300
C446 C454 1.531(13)
C446 H44A 0.9700
C446 H44B 0.9700
C451 C452 1.3900
C451 C456 1.3900
C452 C453 1.3900
C452 H452 0.9300
C453 C454 1.3900
C453 H453 0.9300
C454 C455 1.3900
C455 C456 1.3900
C455 C464 1.3900
C456 C461 1.3900
C461 C462 1.3900
C461 H461 0.9300
C462 C463 1.3900
C462 H462 0.9300
C463 C464 1.3900
C463 H463 0.9300
C464 H464 0.9300
N511 C512 1.3900
N511 C516 1.3900
C512 C523 1.336(7)
C512 C513 1.3900
C513 C514 1.3900
C513 H513 0.9300
C514 C515 1.3900
C514 H514 0.9300
C515 C516 1.3900
C515 H515 0.9300
C516 H516 0.9300
N521 C526 1.366(13)
N521 C525 1.4200
N521 N522 1.4200
N522 C523 1.4200
C523 C524 1.4200
C524 C525 1.4200
C524 H524 0.9300
C525 H525 0.9300
C526 C551 1.569(13)
C526 H52A 0.9700
C526 H52B 0.9700
N531 C532 1.3900
N531 C536 1.3900
C532 C543 1.344(8)
C532 C533 1.3900
C533 C534 1.3900
C533 H533 0.9300
C534 C535 1.3900
C534 H534 0.9300
C535 C536 1.3900
C535 H535 0.9300
C536 H536 0.9300
N541 N542 1.4200
N541 C545 1.4200
N541 C546 1.424(13)
N542 C543 1.4200
C543 C544 1.4200
C544 C545 1.4200
C544 H544 0.9300
C545 H545 0.9300
C546 C554 1.478(13)
C546 H54A 0.9700
C546 H54B 0.9700
C551 C552 1.3900
C551 C556 1.3900
C552 C553 1.3900
C552 H552 0.9300
C553 C554 1.3900
C553 H553 0.9300
C554 C555 1.3900
C555 C556 1.3900
C555 C564 1.3900
C556 C561 1.3900
C561 C562 1.3900
C561 H561 0.9300
C562 C563 1.3900
C562 H562 0.9300
C563 C564 1.3900
C563 H563 0.9300
C564 H564 0.9300
N611 C612 1.3900
N611 C616 1.3900
C612 C623 1.364(8)
C612 C613 1.3900
C613 C614 1.3900
C613 H613 0.9300
C614 C615 1.3900
C614 H614 0.9300
C615 C616 1.3900
C615 H615 0.9300
C616 H616 0.9300
N621 C626 1.404(14)
N621 C625 1.4200
N621 N622 1.4200
N622 C623 1.4200
C623 C624 1.4200
C624 C625 1.4200
C624 H624 0.9300
C625 H625 0.9300
C626 C651 1.499(13)
C626 H62A 0.9700
C626 H62B 0.9700
N631 C632 1.3900
N631 C636 1.3900
C632 C643 1.362(7)
C632 C633 1.3900
C633 C634 1.3900
C633 H633 0.9300
C634 C635 1.3900
C634 H634 0.9300
C635 C636 1.3900
C635 H635 0.9300
C636 H636 0.9300
N641 C646 1.379(13)
N641 C645 1.4200
N641 N642 1.4200
N642 C643 1.4200
C643 C644 1.4200
C644 C645 1.4200
C644 H644 0.9300
C645 H645 0.9300
C646 C654 1.516(12)
C646 H64A 0.9700
C646 H64B 0.9700
C651 C652 1.3900
C651 C656 1.3900
C652 C653 1.3900
C652 H652 0.9300
C653 C654 1.3900
C653 H653 0.9300
C654 C655 1.3900
C655 C656 1.3900
C655 C664 1.3900
C656 C661 1.3900
C661 C662 1.3900
C661 H661 0.9300
C662 C663 1.3900
C662 H662 0.9300
C663 C664 1.3900
C663 H663 0.9300
C664 H664 0.9300
B11 F15 1.377(14)
B11 F13 1.378(14)
B11 F14 1.389(14)
B11 F12 1.441(15)
B21 F23 1.363(15)
B21 F25 1.374(14)
B21 F24 1.377(15)
B21 F22 1.432(15)
B31 F33 1.366(14)
B31 F35 1.374(14)
B31 F34 1.377(13)
B31 F32 1.379(14)
B41 F43 1.335(15)
B41 F45 1.353(14)
B41 F42 1.356(14)
B41 F44 1.401(15)
B51 F53 1.340(15)
B51 F54 1.362(15)
B51 F52 1.386(15)
B51 F55 1.391(15)
B61 F65 1.368(14)
B61 F63 1.377(14)
B61 F64 1.383(14)
B61 F62 1.402(14)
B71 F72 1.351(14)
B71 F73 1.369(14)
B71 F74 1.373(14)
B71 F75 1.374(14)
B81 F85 1.371(16)
B81 F83 1.374(16)
B81 F84 1.385(16)
B81 F82 1.396(16)
B91 F94 1.379(2)
B91 F95 1.379(2)
B91 F93 1.379(2)
B91 F92 1.380(2)
B101 F102 1.380(2)
B101 F105 1.380(2)
B101 F103 1.380(2)
B101 F104 1.381(2)
C11S C12S 1.473(15)
C11S H11A 0.9600
C11S H11B 0.9600
C11S H11C 0.9600
C12S N13S 1.181(14)
C21S C22S 1.479(14)
C21S H21A 0.9600
C21S H21B 0.9600
C21S H21C 0.9600
C22S N23S 1.166(13)
C31S C32S 1.465(13)
C31S H31A 0.9600
C31S H31B 0.9600
C31S H31C 0.9600
C32S N33S 1.116(11)
C41S C42S 1.457(13)
C41S H41A 0.9600
C41S H41B 0.9600
C41S H41C 0.9600
C42S N43S 1.155(12)
C51S C52S 1.346(15)
C51S H51A 0.9600
C51S H51B 0.9600
C51S H51C 0.9600
C52S N53S 1.261(14)
C61S C62S 1.437(16)
C61S H61A 0.9600
C61S H61B 0.9600
C61S H61C 0.9600
C62S N63S 1.152(15)
C71S C72S 1.470(15)
C71S H71A 0.9600
C71S H71B 0.9600
C71S H71C 0.9600
C72S N73S 1.122(14)
C81S C82S 1.417(17)
C81S H81A 0.9600
C81S H81B 0.9600
C81S H81C 0.9600
C82S N83S 1.151(16)

loop_
_geom_torsion_atom_site_label_1
_geom_torsion_atom_site_label_2
_geom_torsion_atom_site_label_3
_geom_torsion_atom_site_label_4
_geom_torsion
N311 Cu1 N111 C112 113(7)
F12 Cu1 N111 C112 -152.6(4)
N122 Cu1 N111 C112 -5.1(4)
N322 Cu1 N111 C112 102.2(4)
N311 Cu1 N111 C116 -68(7)
F12 Cu1 N111 C116 25.8(5)
N122 Cu1 N111 C116 173.3(5)
N322 Cu1 N111 C116 -79.4(5)
C116 N111 C112 C123 -177.7(8)
Cu1 N111 C112 C123 0.7(7)
C116 N111 C112 C113 0.0
Cu1 N111 C112 C113 178.5(5)
C123 C112 C113 C114 177.5(8)
N111 C112 C113 C114 0.0
C112 C113 C114 C115 0.0
C113 C114 C115 C116 0.0
C114 C115 C116 N111 0.0
C112 N111 C116 C115 0.0
Cu1 N111 C116 C115 -178.3(6)
C126 N121 N122 C123 -174.1(10)
C125 N121 N122 C123 0.0
C126 N121 N122 Cu1 14.3(12)
C125 N121 N122 Cu1 -171.7(8)
N311 Cu1 N122 N121 2.2(8)
N111 Cu1 N122 N121 179.6(8)
F12 Cu1 N122 N121 -101.5(9)
N322 Cu1 N122 N121 83.0(8)
N311 Cu1 N122 C123 -169.4(5)
N111 Cu1 N122 C123 8.1(4)
F12 Cu1 N122 C123 87.0(7)
N322 Cu1 N122 C123 -88.6(5)
N111 C112 C123 N122 6.7(9)
C113 C112 C123 N122 -170.9(5)
N111 C112 C123 C124 -179.9(6)
C113 C112 C123 C124 2.5(12)
N121 N122 C123 C112 175.0(9)
Cu1 N122 C123 C112 -10.5(7)
N121 N122 C123 C124 0.0
Cu1 N122 C123 C124 174.4(6)
C112 C123 C124 C125 -173.9(10)
N122 C123 C124 C125 0.0
C123 C124 C125 N121 0.0
C126 N121 C125 C124 173.9(10)
N122 N121 C125 C124 0.0
N122 N121 C126 C151 -86.8(11)
C125 N121 C126 C151 100.3(10)
N211 Cu2 N131 C132 -33(11)
N13S Cu2 N131 C132 -124.2(6)
N222 Cu2 N131 C132 101.7(4)
N142 Cu2 N131 C132 -4.9(4)
N211 Cu2 N131 C136 143(11)
N13S Cu2 N131 C136 51.9(6)
N222 Cu2 N131 C136 -82.2(5)
N142 Cu2 N131 C136 171.2(5)
C136 N131 C132 C143 -174.9(8)
Cu2 N131 C132 C143 1.3(7)
C136 N131 C132 C133 0.0
Cu2 N131 C132 C133 176.2(5)
C143 C132 C133 C134 174.3(9)
N131 C132 C133 C134 0.0
C132 C133 C134 C135 0.0
C133 C134 C135 C136 0.0
C134 C135 C136 N131 0.0
C132 N131 C136 C135 0.0
Cu2 N131 C136 C135 -176.0(6)
C146 N141 N142 C143 -177.9(10)
C145 N141 N142 C143 0.0
C146 N141 N142 Cu2 6.4(12)
C145 N141 N142 Cu2 -175.8(8)
N211 Cu2 N142 N141 2.2(8)
N13S Cu2 N142 N141 -96.9(9)
N131 Cu2 N142 N141 -177.0(8)
N222 Cu2 N142 N141 83.0(8)
N211 Cu2 N142 C143 -173.5(4)
N13S Cu2 N142 C143 87.4(6)
N131 Cu2 N142 C143 7.3(4)
N222 Cu2 N142 C143 -92.7(5)
C133 C132 C143 N142 -168.8(5)
N131 C132 C143 N142 5.7(9)
C133 C132 C143 C144 2.6(12)
N131 C132 C143 C144 177.1(6)
N141 N142 C143 C132 173.5(8)
Cu2 N142 C143 C132 -9.3(7)
N141 N142 C143 C144 0.0
Cu2 N142 C143 C144 177.2(5)
C132 C143 C144 C145 -172.1(10)
N142 C143 C144 C145 0.0
C146 N141 C145 C144 177.7(10)
N142 N141 C145 C144 0.0
C143 C144 C145 N141 0.0
C145 N141 C146 C154 96.6(10)
N142 N141 C146 C154 -86.0(11)
N121 C126 C151 C152 -10.6(12)
N121 C126 C151 C156 167.1(7)
C156 C151 C152 C153 0.0
C126 C151 C152 C153 177.8(8)
C151 C152 C153 C154 0.0
C152 C153 C154 C155 0.0
C152 C153 C154 C146 177.0(8)
N141 C146 C154 C155 169.7(7)
N141 C146 C154 C153 -7.3(12)
C153 C154 C155 C156 0.0
C146 C154 C155 C156 -177.0(8)
C153 C154 C155 C164 180.0
C146 C154 C155 C164 3.0(8)
C154 C155 C156 C161 180.0
C164 C155 C156 C161 0.0
C154 C155 C156 C151 0.0
C164 C155 C156 C151 180.0
C152 C151 C156 C155 0.0
C126 C151 C156 C155 -177.7(8)
C152 C151 C156 C161 180.0
C126 C151 C156 C161 2.3(8)
C155 C156 C161 C162 0.0
C151 C156 C161 C162 180.0
C156 C161 C162 C163 0.0
C161 C162 C163 C164 0.0
C162 C163 C164 C155 0.0
C156 C155 C164 C163 0.0
C154 C155 C164 C163 180.0
N13S Cu2 N211 C212 -147.0(6)
N131 Cu2 N211 C212 122(11)
N222 Cu2 N211 C212 -13.0(4)
N142 Cu2 N211 C212 94.0(4)
N13S Cu2 N211 C216 36.1(6)
N131 Cu2 N211 C216 -55(11)
N222 Cu2 N211 C216 170.1(5)
N142 Cu2 N211 C216 -82.9(5)
C216 N211 C212 C223 -175.8(8)
Cu2 N211 C212 C223 7.2(7)
C216 N211 C212 C213 0.0
Cu2 N211 C212 C213 -177.0(5)
C223 C212 C213 C214 175.4(9)
N211 C212 C213 C214 0.0
C212 C213 C214 C215 0.0
C213 C214 C215 C216 0.0
C214 C215 C216 N211 0.0
C212 N211 C216 C215 0.0
Cu2 N211 C216 C215 176.8(6)
C226 N221 N222 C223 -177.9(10)
C225 N221 N222 C223 0.0
C226 N221 N222 Cu2 17.3(12)
C225 N221 N222 Cu2 -164.9(9)
N211 Cu2 N222 C223 16.0(4)
N13S Cu2 N222 C223 98.9(8)
N131 Cu2 N222 C223 -162.7(4)
N142 Cu2 N222 C223 -80.9(5)
N211 Cu2 N222 N221 -179.4(8)
N13S Cu2 N222 N221 -96.4(10)
N131 Cu2 N222 N221 2.0(8)
N142 Cu2 N222 N221 83.7(8)
N211 C212 C223 N222 7.8(9)
C213 C212 C223 N222 -167.8(5)
N211 C212 C223 C224 177.6(7)
C213 C212 C223 C224 2.0(13)
N221 N222 C223 C212 172.4(9)
Cu2 N222 C223 C212 -17.7(8)
N221 N222 C223 C224 0.0
Cu2 N222 C223 C224 169.8(6)
C212 C223 C224 C225 -170.4(12)
N222 C223 C224 C225 0.0
C226 N221 C225 C224 177.7(11)
N222 N221 C225 C224 0.0
C223 C224 C225 N221 0.0
C225 N221 C226 C251 91.2(12)
N222 N221 C226 C251 -91.4(11)
N23S Cu3 N231 C232 -93.3(5)
N331 Cu3 N231 C232 -152(7)
N342 Cu3 N231 C232 105.4(5)
N242 Cu3 N231 C232 -2.6(4)
N23S Cu3 N231 C236 78.5(6)
N331 Cu3 N231 C236 19(7)
N342 Cu3 N231 C236 -82.8(5)
N242 Cu3 N231 C236 169.2(5)
C236 N231 C232 C243 -176.9(8)
Cu3 N231 C232 C243 -4.9(8)
C236 N231 C232 C233 0.0
Cu3 N231 C232 C233 172.0(5)
C243 C232 C233 C234 176.6(9)
N231 C232 C233 C234 0.0
C232 C233 C234 C235 0.0
C233 C234 C235 C236 0.0
C234 C235 C236 N231 0.0
C232 N231 C236 C235 0.0
Cu3 N231 C236 C235 -171.6(5)
C245 N241 N242 C243 0.0
C246 N241 N242 C243 -173.3(10)
C245 N241 N242 Cu3 -169.8(9)
C246 N241 N242 Cu3 16.9(13)
N23S Cu3 N242 C243 95.0(5)
N331 Cu3 N242 C243 -172.7(4)
N342 Cu3 N242 C243 -88.6(5)
N231 Cu3 N242 C243 8.7(4)
N23S Cu3 N242 N241 -95.2(9)
N331 Cu3 N242 N241 -2.9(9)
N342 Cu3 N242 N241 81.3(9)
N231 Cu3 N242 N241 178.5(9)
C233 C232 C243 N242 -162.5(5)
N231 C232 C243 N242 14.2(10)
C233 C232 C243 C244 6.2(12)
N231 C232 C243 C244 -177.1(6)
N241 N242 C243 C232 171.0(10)
Cu3 N242 C243 C232 -15.2(8)
N241 N242 C243 C244 0.0
Cu3 N242 C243 C244 173.8(6)
C232 C243 C244 C245 -169.8(11)
N242 C243 C244 C245 0.0
C243 C244 C245 N241 0.0
N242 N241 C245 C244 0.0
C246 N241 C245 C244 172.1(11)
N242 N241 C246 C254 -82.1(11)
C245 N241 C246 C254 106.5(11)
N221 C226 C251 C252 -8.0(13)
N221 C226 C251 C256 166.9(7)
C256 C251 C252 C253 0.0
C226 C251 C252 C253 175.0(8)
C251 C252 C253 C254 0.0
C252 C253 C254 C255 0.0
C252 C253 C254 C246 175.4(8)
N241 C246 C254 C255 159.8(7)
N241 C246 C254 C253 -15.6(13)
C253 C254 C255 C256 0.0
C246 C254 C255 C256 -175.3(8)
C253 C254 C255 C264 180.0
C246 C254 C255 C264 4.7(8)
C254 C255 C256 C261 180.0
C264 C255 C256 C261 0.0
C254 C255 C256 C251 0.0
C264 C255 C256 C251 180.0
C252 C251 C256 C261 180.0
C226 C251 C256 C261 5.2(8)
C252 C251 C256 C255 0.0
C226 C251 C256 C255 -174.8(8)
C255 C256 C261 C262 0.0
C251 C256 C261 C262 180.0
C256 C261 C262 C263 0.0
C261 C262 C263 C264 0.0
C262 C263 C264 C255 0.0
C254 C255 C264 C263 180.0
C256 C255 C264 C263 0.0
N111 Cu1 N311 C312 -17(7)
F12 Cu1 N311 C312 -110.9(5)
N122 Cu1 N311 C312 101.3(5)
N322 Cu1 N311 C312 -5.5(4)
N111 Cu1 N311 C316 160(7)
F12 Cu1 N311 C316 65.3(5)
N122 Cu1 N311 C316 -82.6(5)
N322 Cu1 N311 C316 170.7(5)
C316 N311 C312 C323 -178.0(9)
Cu1 N311 C312 C323 -1.8(8)
C316 N311 C312 C313 0.0
Cu1 N311 C312 C313 176.2(6)
C323 C312 C313 C314 177.9(9)
N311 C312 C313 C314 0.0
C312 C313 C314 C315 0.0
C313 C314 C315 C316 0.0
C314 C315 C316 N311 0.0
C312 N311 C316 C315 0.0
Cu1 N311 C316 C315 -176.1(6)
C326 N321 N322 C323 178.0(10)
C325 N321 N322 C323 0.0
C326 N321 N322 Cu1 15.0(12)
C325 N321 N322 Cu1 -163.0(9)
N311 Cu1 N322 C323 11.0(4)
N111 Cu1 N322 C323 -169.6(4)
F12 Cu1 N322 C323 96.1(5)
N122 Cu1 N322 C323 -86.4(5)
N311 Cu1 N322 N321 174.1(8)
N111 Cu1 N322 N321 -6.5(8)
F12 Cu1 N322 N321 -100.7(8)
N122 Cu1 N322 N321 76.7(8)
N311 C312 C323 C324 -174.3(6)
C313 C312 C323 C324 7.7(12)
N311 C312 C323 N322 13.0(9)
C313 C312 C323 N322 -165.0(5)
N321 N322 C323 C312 174.5(9)
Cu1 N322 C323 C312 -16.0(8)
N321 N322 C323 C324 0.0
Cu1 N322 C323 C324 169.5(5)
C312 C323 C324 C325 -173.3(11)
N322 C323 C324 C325 0.0
C323 C324 C325 N321 0.0
C326 N321 C325 C324 -177.8(11)
N322 N321 C325 C324 0.0
C325 N321 C326 C351 90.4(13)
N322 N321 C326 C351 -87.2(12)
N23S Cu3 N331 C332 -164.1(5)
N342 Cu3 N331 C332 -2.3(4)
N231 Cu3 N331 C332 -105(7)
N242 Cu3 N331 C332 105.5(4)
N23S Cu3 N331 C336 10.5(6)
N342 Cu3 N331 C336 172.3(5)
N231 Cu3 N331 C336 70(7)
N242 Cu3 N331 C336 -79.9(5)
C336 N331 C332 C343 -176.8(8)
Cu3 N331 C332 C343 -1.9(7)
C336 N331 C332 C333 0.0
Cu3 N331 C332 C333 174.9(5)
C343 C332 C333 C334 176.5(9)
N331 C332 C333 C334 0.0
C332 C333 C334 C335 0.0
C333 C334 C335 C336 0.0
C334 C335 C336 N331 0.0
C332 N331 C336 C335 0.0
Cu3 N331 C336 C335 -174.3(6)
C346 N341 N342 C343 -175.7(11)
C345 N341 N342 C343 0.0
C346 N341 N342 Cu3 9.9(13)
C345 N341 N342 Cu3 -174.4(9)
N23S Cu3 N342 N341 -112.5(13)
N331 Cu3 N342 N341 -180.0(8)
N231 Cu3 N342 N341 -2.6(8)
N242 Cu3 N342 N341 77.9(8)
N23S Cu3 N342 C343 73.2(13)
N331 Cu3 N342 C343 5.8(5)
N231 Cu3 N342 C343 -176.9(5)
N242 Cu3 N342 C343 -96.3(5)
C333 C332 C343 N342 -169.4(5)
N331 C332 C343 N342 7.2(9)
C333 C332 C343 C344 3.9(13)
N331 C332 C343 C344 -179.5(7)
N341 N342 C343 C332 175.0(9)
Cu3 N342 C343 C332 -8.9(8)
N341 N342 C343 C344 0.0
Cu3 N342 C343 C344 176.1(6)
C332 C343 C344 C345 -173.8(12)
N342 C343 C344 C345 0.0
C346 N341 C345 C344 175.5(11)
N342 N341 C345 C344 0.0
C343 C344 C345 N341 0.0
C345 N341 C346 C354 99.4(11)
N342 N341 C346 C354 -85.7(12)
N321 C326 C351 C352 -8.5(13)
N321 C326 C351 C356 164.8(8)
C356 C351 C352 C353 0.0
C326 C351 C352 C353 173.4(8)
C351 C352 C353 C354 0.0
C352 C353 C354 C355 0.0
C352 C353 C354 C346 177.4(8)
N341 C346 C354 C353 -12.5(12)
N341 C346 C354 C355 164.9(7)
C353 C354 C355 C356 0.0
C346 C354 C355 C356 -177.3(8)
C353 C354 C355 C364 180.0
C346 C354 C355 C364 2.7(8)
C354 C355 C356 C361 180.0
C364 C355 C356 C361 0.0
C354 C355 C356 C351 0.0
C364 C355 C356 C351 180.0
C352 C351 C356 C361 180.0
C326 C351 C356 C361 6.7(8)
C352 C351 C356 C355 0.0
C326 C351 C356 C355 -173.3(8)
C355 C356 C361 C362 0.0
C351 C356 C361 C362 180.0
C356 C361 C362 C363 0.0
C361 C362 C363 C364 0.0
C362 C363 C364 C355 0.0
C356 C355 C364 C363 0.0
C354 C355 C364 C363 180.0
F22 Cu4 N411 C412 159.1(4)
N611 Cu4 N411 C412 78(5)
N422 Cu4 N411 C412 3.5(4)
N622 Cu4 N411 C412 -98.2(4)
F22 Cu4 N411 C416 -19.7(5)
N611 Cu4 N411 C416 -101(5)
N422 Cu4 N411 C416 -175.3(5)
N622 Cu4 N411 C416 83.0(5)
C416 N411 C412 C423 176.9(8)
Cu4 N411 C412 C423 -2.0(7)
C416 N411 C412 C413 0.0
Cu4 N411 C412 C413 -178.9(5)
C423 C412 C413 C414 -176.6(8)
N411 C412 C413 C414 0.0
C412 C413 C414 C415 0.0
C413 C414 C415 C416 0.0
C414 C415 C416 N411 0.0
C412 N411 C416 C415 0.0
Cu4 N411 C416 C415 178.7(6)
C426 N421 N422 C423 173.8(10)
C425 N421 N422 C423 0.0
C426 N421 N422 Cu4 -6.4(12)
C425 N421 N422 Cu4 179.8(8)
F22 Cu4 N422 N421 104.9(9)
N611 Cu4 N422 N421 -0.1(8)
N411 Cu4 N422 N421 176.0(8)
N622 Cu4 N422 N421 -82.1(8)
F22 Cu4 N422 C423 -75.3(9)
N611 Cu4 N422 C423 179.7(4)
N411 Cu4 N422 C423 -4.2(4)
N622 Cu4 N422 C423 97.6(5)
N411 C412 C423 C424 -175.9(6)
C413 C412 C423 C424 0.8(12)
N411 C412 C423 N422 -1.8(9)
C413 C412 C423 N422 174.9(5)
N421 N422 C423 C412 -175.5(8)
Cu4 N422 C423 C412 4.6(7)
N421 N422 C423 C424 0.0
Cu4 N422 C423 C424 -179.8(6)
C412 C423 C424 C425 174.5(10)
N422 C423 C424 C425 0.0
C426 N421 C425 C424 -173.1(11)
N422 N421 C425 C424 0.0
C423 C424 C425 N421 0.0
C425 N421 C426 C451 -92.7(11)
N422 N421 C426 C451 95.0(10)
N511 Cu5 N431 C432 101(7)
N33S Cu5 N431 C432 108.7(5)
N522 Cu5 N431 C432 -106.0(4)
N442 Cu5 N431 C432 2.3(4)
N511 Cu5 N431 C436 -72(8)
N33S Cu5 N431 C436 -64.9(5)
N522 Cu5 N431 C436 80.4(5)
N442 Cu5 N431 C436 -171.2(5)
C436 N431 C432 C443 176.6(8)
Cu5 N431 C432 C443 2.8(7)
C436 N431 C432 C433 0.0
Cu5 N431 C432 C433 -173.7(5)
C443 C432 C433 C434 -176.3(8)
N431 C432 C433 C434 0.0
C432 C433 C434 C435 0.0
C433 C434 C435 C436 0.0
C434 C435 C436 N431 0.0
C432 N431 C436 C435 0.0
Cu5 N431 C436 C435 173.4(5)
C446 N441 N442 C443 174.7(9)
C445 N441 N442 C443 0.0
C446 N441 N442 Cu5 -13.3(12)
C445 N441 N442 Cu5 172.1(9)
N511 Cu5 N442 N441 3.9(8)
N431 Cu5 N442 N441 -178.7(8)
N33S Cu5 N442 N441 98.4(8)
N522 Cu5 N442 N441 -78.8(8)
N511 Cu5 N442 C443 176.0(4)
N431 Cu5 N442 C443 -6.6(4)
N33S Cu5 N442 C443 -89.5(5)
N522 Cu5 N442 C443 93.3(4)
N431 C432 C443 C444 177.9(6)
C433 C432 C443 C444 -5.7(11)
N431 C432 C443 N442 -9.7(9)
C433 C432 C443 N442 166.8(5)
N441 N442 C443 C432 -174.1(9)
Cu5 N442 C443 C432 10.7(7)
N441 N442 C443 C444 0.0
Cu5 N442 C443 C444 -175.2(5)
C432 C443 C444 C445 173.1(10)
N442 C443 C444 C445 0.0
C443 C444 C445 N441 0.0
C446 N441 C445 C444 -173.8(11)
N442 N441 C445 C444 0.0
N442 N441 C446 C454 84.6(11)
C445 N441 C446 C454 -102.2(11)
N421 C426 C451 C452 7.5(12)
N421 C426 C451 C456 -166.3(7)
C456 C451 C452 C453 0.0
C426 C451 C452 C453 -173.7(8)
C451 C452 C453 C454 0.0
C452 C453 C454 C455 0.0
C452 C453 C454 C446 -175.3(8)
N441 C446 C454 C453 11.3(13)
N441 C446 C454 C455 -164.0(7)
C453 C454 C455 C456 0.0
C446 C454 C455 C456 175.2(8)
C453 C454 C455 C464 180.0
C446 C454 C455 C464 -4.8(8)
C454 C455 C456 C461 180.0
C464 C455 C456 C461 0.0
C454 C455 C456 C451 0.0
C464 C455 C456 C451 180.0
C452 C451 C456 C461 180.0
C426 C451 C456 C461 -6.2(8)
C452 C451 C456 C455 0.0
C426 C451 C456 C455 173.8(8)
C455 C456 C461 C462 0.0
C451 C456 C461 C462 180.0
C456 C461 C462 C463 0.0
C461 C462 C463 C464 0.0
C462 C463 C464 C455 0.0
C456 C455 C464 C463 0.0
C454 C455 C464 C463 180.0
N431 Cu5 N511 C512 156(7)
N33S Cu5 N511 C512 148.6(5)
N522 Cu5 N511 C512 3.0(4)
N442 Cu5 N511 C512 -105.6(4)
N431 Cu5 N511 C516 -22(8)
N33S Cu5 N511 C516 -29.4(5)
N522 Cu5 N511 C516 -175.0(5)
N442 Cu5 N511 C516 76.4(5)
C516 N511 C512 C523 177.7(8)
Cu5 N511 C512 C523 -0.3(7)
C516 N511 C512 C513 0.0
Cu5 N511 C512 C513 -178.0(5)
C523 C512 C513 C514 -177.5(9)
N511 C512 C513 C514 0.0
C512 C513 C514 C515 0.0
C513 C514 C515 C516 0.0
C514 C515 C516 N511 0.0
C512 N511 C516 C515 0.0
Cu5 N511 C516 C515 177.9(5)
C526 N521 N522 C523 179.2(10)
C525 N521 N522 C523 0.0
C526 N521 N522 Cu5 -1.0(12)
C525 N521 N522 Cu5 179.8(8)
N511 Cu5 N522 C523 -4.9(4)
N431 Cu5 N522 C523 176.3(4)
N33S Cu5 N522 C523 -82.1(7)
N442 Cu5 N522 C523 93.2(4)
N511 Cu5 N522 N521 175.3(8)
N431 Cu5 N522 N521 -3.5(8)
N33S Cu5 N522 N521 98.0(9)
N442 Cu5 N522 N521 -86.6(7)
C513 C512 C523 C524 1.8(12)
N511 C512 C523 C524 -175.8(6)
C513 C512 C523 N522 173.3(5)
N511 C512 C523 N522 -4.3(9)
N521 N522 C523 C512 -173.6(9)
Cu5 N522 C523 C512 6.5(7)
N521 N522 C523 C524 0.0
Cu5 N522 C523 C524 -179.9(6)
C512 C523 C524 C525 172.1(11)
N522 C523 C524 C525 0.0
C523 C524 C525 N521 0.0
C526 N521 C525 C524 -179.1(10)
N522 N521 C525 C524 0.0
C525 N521 C526 C551 -103.6(10)
N522 N521 C526 C551 77.4(11)
N631 Cu6 N531 C532 126(13)
N43S Cu6 N531 C532 99.3(5)
N642 Cu6 N531 C532 -99.7(4)
N542 Cu6 N531 C532 3.2(4)
N631 Cu6 N531 C536 -46(13)
N43S Cu6 N531 C536 -73.0(5)
N642 Cu6 N531 C536 88.1(5)
N542 Cu6 N531 C536 -169.1(5)
C536 N531 C532 C543 176.4(8)
Cu6 N531 C532 C543 4.0(7)
C536 N531 C532 C533 0.0
Cu6 N531 C532 C533 -172.4(5)
C543 C532 C533 C534 -176.2(8)
N531 C532 C533 C534 0.0
C532 C533 C534 C535 0.0
C533 C534 C535 C536 0.0
C534 C535 C536 N531 0.0
C532 N531 C536 C535 0.0
Cu6 N531 C536 C535 172.1(5)
C545 N541 N542 C543 0.0
C546 N541 N542 C543 172.3(9)
C545 N541 N542 Cu6 168.4(8)
C546 N541 N542 Cu6 -19.3(12)
N631 Cu6 N542 N541 3.7(8)
N531 Cu6 N542 N541 -177.5(8)
N43S Cu6 N542 N541 97.4(8)
N642 Cu6 N542 N541 -79.3(8)
N631 Cu6 N542 C543 172.0(4)
N531 Cu6 N542 C543 -9.2(4)
N43S Cu6 N542 C543 -94.3(5)
N642 Cu6 N542 C543 89.0(4)
N531 C532 C543 C544 176.4(6)
C533 C532 C543 C544 -7.2(12)
N531 C532 C543 N542 -13.0(9)
C533 C532 C543 N542 163.4(5)
N541 N542 C543 C532 -172.9(9)
Cu6 N542 C543 C532 14.6(7)
N541 N542 C543 C544 0.0
Cu6 N542 C543 C544 -172.5(5)
C532 C543 C544 C545 171.2(11)
N542 C543 C544 C545 0.0
C543 C544 C545 N541 0.0
N542 N541 C545 C544 0.0
C546 N541 C545 C544 -171.3(10)
N542 N541 C546 C554 87.2(10)
C545 N541 C546 C554 -102.5(11)
N521 C526 C551 C552 14.3(11)
N521 C526 C551 C556 -162.6(7)
C556 C551 C552 C553 0.0
C526 C551 C552 C553 -177.0(7)
C551 C552 C553 C554 0.0
C552 C553 C554 C555 0.0
C552 C553 C554 C546 -178.0(8)
N541 C546 C554 C553 14.7(12)
N541 C546 C554 C555 -163.3(6)
C553 C554 C555 C556 0.0
C546 C554 C555 C556 178.0(8)
C553 C554 C555 C564 180.0
C546 C554 C555 C564 -2.0(8)
C554 C555 C556 C561 180.0
C564 C555 C556 C561 0.0
C554 C555 C556 C551 0.0
C564 C555 C556 C551 180.0
C552 C551 C556 C561 180.0
C526 C551 C556 C561 -3.2(8)
C552 C551 C556 C555 0.0
C526 C551 C556 C555 176.8(8)
C555 C556 C561 C562 0.0
C551 C556 C561 C562 180.0
C556 C561 C562 C563 0.0
C561 C562 C563 C564 0.0
C562 C563 C564 C555 0.0
C554 C555 C564 C563 180.0
C556 C555 C564 C563 0.0
F22 Cu4 N611 C612 107.1(5)
N411 Cu4 N611 C612 -172(4)
N422 Cu4 N611 C612 -97.8(4)
N622 Cu4 N611 C612 4.6(4)
F22 Cu4 N611 C616 -63.0(5)
N411 Cu4 N611 C616 18(5)
N422 Cu4 N611 C616 92.0(5)
N622 Cu4 N611 C616 -165.6(5)
C616 N611 C612 C623 172.4(8)
Cu4 N611 C612 C623 1.8(7)
C616 N611 C612 C613 0.0
Cu4 N611 C612 C613 -170.6(5)
C623 C612 C613 C614 -172.0(8)
N611 C612 C613 C614 0.0
C612 C613 C614 C615 0.0
C613 C614 C615 C616 0.0
C614 C615 C616 N611 0.0
C612 N611 C616 C615 0.0
Cu4 N611 C616 C615 169.7(6)
C626 N621 N622 C623 178.0(9)
C625 N621 N622 C623 0.0
C626 N621 N622 Cu4 -18.8(11)
C625 N621 N622 Cu4 163.2(9)
F22 Cu4 N622 N621 101.0(8)
N611 Cu4 N622 N621 -172.7(8)
N411 Cu4 N622 N621 7.0(8)
N422 Cu4 N622 N621 -75.9(8)
F22 Cu4 N622 C623 -95.8(5)
N611 Cu4 N622 C623 -9.5(4)
N411 Cu4 N622 C623 170.2(4)
N422 Cu4 N622 C623 87.3(4)
C613 C612 C623 N622 161.1(5)
N611 C612 C623 N622 -11.1(9)
C613 C612 C623 C624 -14.8(12)
N611 C612 C623 C624 173.0(6)
N621 N622 C623 C612 -176.8(9)
Cu4 N622 C623 C612 13.9(7)
N621 N622 C623 C624 0.0
Cu4 N622 C623 C624 -169.3(5)
C612 C623 C624 C625 176.1(11)
N622 C623 C624 C625 0.0
C626 N621 C625 C624 -177.6(11)
N622 N621 C625 C624 0.0
C623 C624 C625 N621 0.0
C625 N621 C626 C651 -92.2(12)
N622 N621 C626 C651 90.5(10)
N531 Cu6 N631 C632 138(13)
N43S Cu6 N631 C632 165.5(5)
N642 Cu6 N631 C632 4.3(4)
N542 Cu6 N631 C632 -98.6(4)
N531 Cu6 N631 C636 -39(13)
N43S Cu6 N631 C636 -11.5(5)
N642 Cu6 N631 C636 -172.7(5)
N542 Cu6 N631 C636 84.4(5)
C636 N631 C632 C643 178.3(7)
Cu6 N631 C632 C643 1.1(6)
C636 N631 C632 C633 0.0
Cu6 N631 C632 C633 -177.2(5)
C643 C632 C633 C634 -178.1(8)
N631 C632 C633 C634 0.0
C632 C633 C634 C635 0.0
C633 C634 C635 C636 0.0
C634 C635 C636 N631 0.0
C632 N631 C636 C635 0.0
Cu6 N631 C636 C635 176.9(5)
C646 N641 N642 C643 175.2(9)
C645 N641 N642 C643 0.0
C646 N641 N642 Cu6 -15.4(11)
C645 N641 N642 Cu6 169.4(8)
N631 Cu6 N642 N641 -177.8(7)
N531 Cu6 N642 N641 3.2(7)
N43S Cu6 N642 N641 113.0(11)
N542 Cu6 N642 N641 -76.7(7)
N631 Cu6 N642 C643 -8.7(4)
N531 Cu6 N642 C643 172.3(4)
N43S Cu6 N642 C643 -77.8(11)
N542 Cu6 N642 C643 92.5(4)
N631 C632 C643 N642 -8.8(8)
C633 C632 C643 N642 169.4(5)
N631 C632 C643 C644 177.6(6)
C633 C632 C643 C644 -4.2(11)
N641 N642 C643 C632 -175.3(8)
Cu6 N642 C643 C632 12.1(7)
N641 N642 C643 C644 0.0
Cu6 N642 C643 C644 -172.6(5)
C632 C643 C644 C645 174.0(10)
N642 C643 C644 C645 0.0
C646 N641 C645 C644 -174.8(10)
N642 N641 C645 C644 0.0
C643 C644 C645 N641 0.0
C645 N641 C646 C654 -93.2(11)
N642 N641 C646 C654 92.8(10)
N621 C626 C651 C652 5.2(12)
N621 C626 C651 C656 -166.7(7)
C656 C651 C652 C653 0.0
C626 C651 C652 C653 -171.8(8)
C651 C652 C653 C654 0.0
C652 C653 C654 C655 0.0
C652 C653 C654 C646 -175.1(7)
N641 C646 C654 C655 -166.3(6)
N641 C646 C654 C653 8.8(11)
C653 C654 C655 C656 0.0
C646 C654 C655 C656 175.0(7)
C653 C654 C655 C664 180.0
C646 C654 C655 C664 -5.0(7)
C654 C655 C656 C661 180.0
C664 C655 C656 C661 0.0
C654 C655 C656 C651 0.0
C664 C655 C656 C651 180.0
C652 C651 C656 C661 180.0
C626 C651 C656 C661 -8.0(8)
C652 C651 C656 C655 0.0
C626 C651 C656 C655 172.0(8)
C655 C656 C661 C662 0.0
C651 C656 C661 C662 180.0
C656 C661 C662 C663 0.0
C661 C662 C663 C664 0.0
C662 C663 C664 C655 0.0
C656 C655 C664 C663 0.0
C654 C655 C664 C663 180.0
F15 B11 F12 Cu1 -121.8(9)
F13 B11 F12 Cu1 -0.8(13)
F14 B11 F12 Cu1 119.1(9)
N311 Cu1 F12 B11 -94.2(8)
N111 Cu1 F12 B11 88.6(8)
N122 Cu1 F12 B11 12.9(11)
N322 Cu1 F12 B11 -171.4(8)
F23 B21 F22 Cu4 1.3(13)
F25 B21 F22 Cu4 -119.9(10)
F24 B21 F22 Cu4 122.2(9)
N611 Cu4 F22 B21 88.7(8)
N411 Cu4 F22 B21 -87.3(8)
N422 Cu4 F22 B21 -18.6(13)
N622 Cu4 F22 B21 168.4(8)
C11S C12S N13S Cu2 158(32)
N211 Cu2 N13S C12S -149(10)
N131 Cu2 N13S C12S 29(10)
N222 Cu2 N13S C12S 134(10)
N142 Cu2 N13S C12S -46(10)
C21S C22S N23S Cu3 41(62)
N331 Cu3 N23S C22S 64(50)
N342 Cu3 N23S C22S -2(51)
N231 Cu3 N23S C22S -114(50)
N242 Cu3 N23S C22S 168(100)
C31S C32S N33S Cu5 22(68)
N511 Cu5 N33S C32S -167(14)
N431 Cu5 N33S C32S 13(14)
N522 Cu5 N33S C32S -94(14)
N442 Cu5 N33S C32S 91(14)
C41S C42S N43S Cu6 -42(22)
N631 Cu6 N43S C42S -113(7)
N531 Cu6 N43S C42S 67(7)
N642 Cu6 N43S C42S -46(8)
N542 Cu6 N43S C42S 144(7)
